data_4131559
loop_
_publ_author_name
'Wang, Wenqing'
'Li, Jing'
'Yin, Lei'
'Zhao, Yue'
'Ouyang, Zhongwen'
'Wang, Xinping'
'Wang, Zhenxing'
'Song, You'
'Power, Philip P.'

_publ_section_title
;
 Half-Sandwich Metal Carbonyl Complexes as Precursors to Functional
 Materials: From a Near-Infrared-Absorbing Dye to a Single-Molecule
 Magnet.
;
_journal_issue 34
_journal_name_full 'Journal of the American Chemical Society'
_journal_page_first 12069
_journal_page_last 12075
_journal_paper_doi 10.1021/jacs.7b06795
_journal_volume 139
_journal_year 2017
_chemical_formula_moiety '0.5(C16 H9 Co Cr O5), 0.50(C16 Al F36 O4)'
_chemical_formula_sum 'C16 H4.5 Al0.5 Co0.5 Cr0.5 F18 O4.5'
_chemical_formula_weight 679.65
_space_group_IT_number 62
_space_group_name_Hall '-P 2ac 2n'
_space_group_name_H-M_alt 'P n m a'
_symmetry_cell_setting orthorhombic
_symmetry_space_group_name_Hall '-P 2ac 2n'
_symmetry_space_group_name_H-M 'P n m a'
_atom_sites_solution_hydrogens geom
_atom_sites_solution_primary direct
_atom_sites_solution_secondary difmap
_audit_creation_method SHELXL-97
_cell_angle_alpha 90.00
_cell_angle_beta 90.00
_cell_angle_gamma 90.00
_cell_formula_units_Z 8
_cell_length_a 20.861(4)
_cell_length_b 16.206(3)
_cell_length_c 12.709(2)
_cell_measurement_reflns_used 8093
_cell_measurement_temperature 123(2)
_cell_measurement_theta_max 26.40
_cell_measurement_theta_min 2.26
_cell_volume 4296.6(13)
_computing_cell_refinement 'Bruker SAINT'
_computing_data_collection 'Bruker APEX II'
_computing_data_reduction 'Bruker SAINT'
_computing_molecular_graphics 'Bruker SHELXTL'
_computing_publication_material 'Bruker SHELXTL'
_computing_structure_refinement 'SHELXL-97 (Sheldrick, 2008)'
_computing_structure_solution 'SHELXS-97 (Sheldrick, 2008)'
_diffrn_ambient_temperature 123(2)
_diffrn_measured_fraction_theta_full 0.995
_diffrn_measured_fraction_theta_max 0.995
_diffrn_measurement_device_type 'Bruker APEX DUO'
_diffrn_radiation_monochromator graphite
_diffrn_radiation_source 'fine-focus sealed tube'
_diffrn_radiation_type MoK\a
_diffrn_radiation_wavelength 0.71073
_diffrn_reflns_av_R_equivalents 0.0686
_diffrn_reflns_av_sigmaI/netI 0.0468
_diffrn_reflns_limit_h_max 27
_diffrn_reflns_limit_h_min -27
_diffrn_reflns_limit_k_max 21
_diffrn_reflns_limit_k_min -21
_diffrn_reflns_limit_l_max 16
_diffrn_reflns_limit_l_min -12
_diffrn_reflns_number 37331
_diffrn_reflns_theta_full 27.59
_diffrn_reflns_theta_max 27.59
_diffrn_reflns_theta_min 1.88
_exptl_absorpt_coefficient_mu 0.869
_exptl_absorpt_correction_T_max 0.8251
_exptl_absorpt_correction_T_min 0.7624
_exptl_absorpt_correction_type multi-scan
_exptl_absorpt_process_details 'SADABS (Bruker, 2011)'
_exptl_crystal_colour brown
_exptl_crystal_density_diffrn 2.101
_exptl_crystal_density_method 'not measured'
_exptl_crystal_description block
_exptl_crystal_F_000 2644
_exptl_crystal_size_max 0.33
_exptl_crystal_size_mid 0.30
_exptl_crystal_size_min 0.23
_refine_diff_density_max 0.517
_refine_diff_density_min -0.416
_refine_diff_density_rms 0.071
_refine_ls_extinction_method none
_refine_ls_goodness_of_fit_ref 1.150
_refine_ls_hydrogen_treatment constr
_refine_ls_matrix_type full
_refine_ls_number_parameters 739
_refine_ls_number_reflns 5135
_refine_ls_number_restraints 2059
_refine_ls_restrained_S_all 1.456
_refine_ls_R_factor_all 0.0788
_refine_ls_R_factor_gt 0.0661
_refine_ls_shift/su_max 0.009
_refine_ls_shift/su_mean 0.000
_refine_ls_structure_factor_coef Fsqd
_refine_ls_weighting_details 'calc w=1/[\s^2^(Fo^2^)+(0.0499P)^2^+9.8243P] where P=(Fo^2^+2Fc^2^)/3'
_refine_ls_weighting_scheme calc
_refine_ls_wR_factor_gt 0.1635
_refine_ls_wR_factor_ref 0.1708
_reflns_number_gt 4259
_reflns_number_total 5135
_reflns_threshold_expression >2sigma(I)
_cod_data_source_file ja7b06795_si_002.cif
_cod_data_source_block 1
_cod_depositor_comments
;
The following automatic conversions were performed:

data item '_symmetry_cell_setting' value 'Orthorhombic' was changed
to 'orthorhombic' in accordance with the
/home/saulius/struct/COD-crude-data/automatic-downloads/DataCite-retrospective/ACS/depositions/lib/dictionaries/cif_core.dic
dictionary named 'cif_core.dic' version 2.4.2 last updated on
2011-04-26.

Automatic conversion script
Id: cif_fix_values 6909 2019-04-08 15:41:33Z antanas 
;
_cod_original_cell_volume 4296.7(14)
_cod_original_sg_symbol_H-M 'Pnma '
_cod_original_formula_sum 'C16 H4.50 Al0.50 Co0.50 Cr0.50 F18 O4.50'
_cod_database_code 4131559

loop_
_symmetry_equiv_pos_as_xyz
'x, y, z'
'-x+1/2, -y, z+1/2'
'-x, y+1/2, -z'
'x+1/2, -y+1/2, -z+1/2'
'-x, -y, -z'
'x-1/2, y, -z-1/2'
'x, -y-1/2, z'
'-x-1/2, y-1/2, z-1/2'

loop_
_atom_site_label
_atom_site_type_symbol
_atom_site_fract_x
_atom_site_fract_y
_atom_site_fract_z
_atom_site_U_iso_or_equiv
_atom_site_adp_type
_atom_site_occupancy
_atom_site_symmetry_multiplicity
_atom_site_calc_flag
_atom_site_refinement_flags
_atom_site_disorder_group
Al1 Al 0.48226(7) 0.2500 0.27886(12) 0.0174(3) Uani 1 2 d SD .
O1 O 0.5092(3) 0.1515(3) 0.2495(4) 0.0259(11) Uani 0.50 1 d PDU .
C1 C 0.5603(4) 0.0998(5) 0.2494(6) 0.031(2) Uani 0.50 1 d PDU .
C2 C 0.6118(4) 0.1289(6) 0.1700(7) 0.050(2) Uani 0.50 1 d PDU .
C3 C 0.5344(5) 0.0145(5) 0.2156(8) 0.059(2) Uani 0.50 1 d PDU .
C4 C 0.5911(4) 0.0936(5) 0.3592(6) 0.045(2) Uani 0.50 1 d PDU .
F1 F 0.6516(4) 0.0695(5) 0.1440(6) 0.076(2) Uani 0.50 1 d PDU .
F2 F 0.5851(4) 0.1575(6) 0.0824(7) 0.053(2) Uani 0.50 1 d PDU .
F3 F 0.6463(3) 0.1907(4) 0.2109(5) 0.0565(16) Uani 0.50 1 d PDU .
F4 F 0.5747(4) -0.0467(4) 0.2364(6) 0.077(2) Uani 0.50 1 d PDU .
F5 F 0.4805(4) -0.0031(4) 0.2669(7) 0.073(2) Uani 0.50 1 d PDU .
F6 F 0.5222(6) 0.0123(5) 0.1135(8) 0.070(3) Uani 0.50 1 d PDU .
F7 F 0.6475(6) 0.0563(8) 0.3591(10) 0.070(3) Uani 0.50 1 d PDU .
F8 F 0.5980(4) 0.1686(4) 0.4007(5) 0.0550(17) Uani 0.50 1 d PDU .
F9 F 0.5550(6) 0.0519(8) 0.4274(8) 0.062(3) Uani 0.50 1 d PDU .
O2 O 0.5423(3) 0.3179(3) 0.2472(5) 0.0286(12) Uani 0.50 1 d PDU .
C5 C 0.5674(4) 0.3948(6) 0.2534(7) 0.042(3) Uani 0.50 1 d PDU .
C6 C 0.5727(5) 0.4308(6) 0.1423(7) 0.060(2) Uani 0.50 1 d PDU .
C7 C 0.5261(5) 0.4508(6) 0.3241(9) 0.066(3) Uani 0.50 1 d PDU .
C8 C 0.6361(5) 0.3892(6) 0.3021(8) 0.061(2) Uani 0.50 1 d PDU .
F10 F 0.6135(4) 0.4940(4) 0.1374(5) 0.066(2) Uani 0.50 1 d PDU .
F11 F 0.5924(6) 0.3752(5) 0.0721(7) 0.059(3) Uani 0.50 1 d PDU .
F12 F 0.5132(5) 0.4562(6) 0.1107(9) 0.079(3) Uani 0.50 1 d PDU .
F13 F 0.5368(5) 0.5314(4) 0.3052(7) 0.082(2) Uani 0.50 1 d PDU .
F14 F 0.4638(3) 0.4380(4) 0.3051(6) 0.0659(19) Uani 0.50 1 d PDU .
F15 F 0.5377(6) 0.4348(9) 0.4261(9) 0.071(4) Uani 0.50 1 d PDU .
F16 F 0.6550(7) 0.4641(7) 0.3359(10) 0.072(3) Uani 0.50 1 d PDU .
F17 F 0.6374(4) 0.3373(5) 0.3821(5) 0.0609(18) Uani 0.50 1 d PDU .
F18 F 0.6777(3) 0.3625(5) 0.2276(7) 0.073(2) Uani 0.50 1 d PDU .
O3 O 0.4661(2) 0.2572(12) 0.4120(3) 0.032(2) Uani 0.50 1 d PDU .
C9 C 0.4247(2) 0.2500 0.4930(4) 0.0272(11) Uani 1 2 d SDU .
C10 C 0.4645(3) 0.2427(10) 0.5957(5) 0.046(2) Uani 0.50 1 d PDU .
C11 C 0.3801(5) 0.3257(8) 0.5003(10) 0.042(3) Uani 0.50 1 d PDU .
C12 C 0.3836(6) 0.1704(8) 0.4808(9) 0.041(3) Uani 0.50 1 d PDU .
F19 F 0.4295(2) 0.2500 0.6828(3) 0.0712(16) Uani 1 2 d SDU .
F20 F 0.5108(3) 0.2983(6) 0.5976(8) 0.054(2) Uani 0.50 1 d PDU .
F21 F 0.4929(4) 0.1682(6) 0.6015(9) 0.063(3) Uani 0.50 1 d PDU .
F22 F 0.3351(3) 0.3139(5) 0.5752(6) 0.0467(17) Uani 0.50 1 d PDU .
F23 F 0.3529(6) 0.3412(7) 0.4085(9) 0.057(3) Uani 0.50 1 d PDU .
F24 F 0.4128(3) 0.3928(4) 0.5250(7) 0.064(2) Uani 0.50 1 d PDU .
F25 F 0.3529(4) 0.1474(5) 0.5665(6) 0.055(2) Uani 0.50 1 d PDU .
F26 F 0.4196(4) 0.1078(4) 0.4507(7) 0.066(2) Uani 0.50 1 d PDU .
F27 F 0.3375(5) 0.1823(7) 0.4087(8) 0.045(2) Uani 0.50 1 d PDU .
O4 O 0.4122(2) 0.2657(5) 0.2113(4) 0.031(2) Uani 0.50 1 d PDU .
C13 C 0.3761(3) 0.2500 0.1245(4) 0.0463(16) Uani 1 2 d SDU .
C14 C 0.4123(5) 0.2745(7) 0.0257(7) 0.071(3) Uani 0.50 1 d PDU .
C15 C 0.3573(6) 0.1567(7) 0.1055(9) 0.078(3) Uani 0.50 1 d PDU .
C16 C 0.3136(4) 0.2964(7) 0.1441(8) 0.071(3) Uani 0.50 1 d PDU .
F28 F 0.3853(3) 0.2500 -0.0637(3) 0.0810(18) Uani 1 2 d SDU .
F29 F 0.4713(3) 0.2311(8) 0.0270(5) 0.075(4) Uani 0.50 1 d PDU .
F30 F 0.4218(6) 0.3538(6) 0.0287(8) 0.092(3) Uani 0.50 1 d PDU .
F31 F 0.3052(5) 0.1524(7) 0.0417(9) 0.090(3) Uani 0.50 1 d PDU .
F32 F 0.3476(6) 0.1217(7) 0.1962(9) 0.084(4) Uani 0.50 1 d PDU .
F33 F 0.3999(5) 0.1117(6) 0.0568(8) 0.090(3) Uani 0.50 1 d PDU .
F34 F 0.2823(5) 0.3085(8) 0.0536(8) 0.104(4) Uani 0.50 1 d PDU .
F35 F 0.3227(5) 0.3716(7) 0.1846(9) 0.080(4) Uani 0.50 1 d PDU .
F36 F 0.2767(2) 0.2500 0.2092(4) 0.0866(19) Uani 1 2 d SDU .
Co1 Co 0.17082(6) 0.38463(9) 0.72319(11) 0.0268(3) Uani 0.50 1 d P .
C17 C 0.2095(5) 0.3172(6) 0.8493(7) 0.0260(17) Uani 0.50 1 d PU .
C18 C 0.1531(5) 0.3596(8) 0.8786(8) 0.030(2) Uani 0.50 1 d PU .
H18A H 0.1149 0.3338 0.9047 0.036 Uiso 0.50 1 d PR .
C19 C 0.1626(6) 0.4463(8) 0.8698(10) 0.042(3) Uani 0.50 1 d PU .
H19A H 0.1341 0.4904 0.8889 0.050 Uiso 0.50 1 d PR .
C20 C 0.2183(10) 0.4570(14) 0.8291(18) 0.044(4) Uani 0.50 1 d PU .
H20A H 0.2361 0.5092 0.8084 0.053 Uiso 0.50 1 d PR .
C21 C 0.2534(5) 0.3803(7) 0.8131(9) 0.035(2) Uani 0.50 1 d PU .
H21A H 0.2968 0.3732 0.7893 0.042 Uiso 0.50 1 d PR .
C28 C 0.2047(17) 0.4185(17) 0.603(3) 0.042(5) Uani 0.50 1 d P .
O5 O 0.2294(4) 0.4418(7) 0.5292(7) 0.057(2) Uani 0.50 1 d P .
C29 C 0.0915(7) 0.3730(8) 0.6762(10) 0.037(3) Uani 0.50 1 d P .
O6 O 0.0400(6) 0.3665(8) 0.6483(11) 0.060(3) Uani 0.50 1 d P .
Cr1 Cr 0.18396(9) 0.15198(11) 0.70493(12) 0.0293(4) Uani 0.50 1 d PD .
C22 C 0.2179(4) 0.2289(5) 0.8411(6) 0.024(2) Uani 0.50 1 d PU .
C23 C 0.1685(6) 0.1756(7) 0.8740(8) 0.031(2) Uani 0.50 1 d PU .
H23A H 0.1284 0.1986 0.8965 0.037 Uiso 0.50 1 d PR .
C24 C 0.1745(7) 0.0888(9) 0.8624(9) 0.041(3) Uani 0.50 1 d PU .
H24A H 0.1370 0.0558 0.8736 0.049 Uiso 0.50 1 d PR .
C25 C 0.2322(9) 0.0552(15) 0.8136(17) 0.043(4) Uani 0.50 1 d PU .
H25A H 0.2338 -0.0022 0.7950 0.051 Uiso 0.50 1 d PR .
C26 C 0.2760(6) 0.1089(8) 0.7750(9) 0.044(2) Uani 0.50 1 d PU .
H26A H 0.3083 0.0904 0.7266 0.053 Uiso 0.50 1 d PR .
C27 C 0.2711(4) 0.1944(6) 0.7879(7) 0.0352(18) Uani 0.50 1 d PU .
H27A H 0.3000 0.2309 0.7520 0.042 Uiso 0.50 1 d PR .
C30 C 0.2038(4) 0.2122(6) 0.5812(7) 0.0309(17) Uani 0.50 1 d P .
O7 O 0.2144(2) 0.2500 0.5031(4) 0.0461(13) Uani 1 2 d S .
C31 C 0.0955(7) 0.1674(9) 0.6811(11) 0.044(3) Uani 0.50 1 d P .
O8 O 0.0425(6) 0.1769(9) 0.6650(10) 0.064(4) Uani 0.50 1 d P .
C32 C 0.179(3) 0.062(2) 0.611(4) 0.040(7) Uani 0.199(3) 1 d PDU 1
O9 O 0.177(3) 0.0077(13) 0.552(2) 0.042(7) Uani 0.199(3) 1 d PDU 1
C32A C 0.162(3) 0.061(4) 0.621(5) 0.040(7) Uani 0.140(19) 1 d PDU 2
O9A O 0.149(3) 0.0072(17) 0.565(3) 0.040(7) Uani 0.140(19) 1 d PDU 2
C32B C 0.199(7) 0.073(5) 0.599(7) 0.040(7) Uani 0.161(19) 1 d PDU 3
O9B O 0.203(2) 0.0193(19) 0.539(2) 0.042(7) Uani 0.161(19) 1 d PDU 3

loop_
_atom_site_aniso_label
_atom_site_aniso_U_11
_atom_site_aniso_U_22
_atom_site_aniso_U_33
_atom_site_aniso_U_23
_atom_site_aniso_U_13
_atom_site_aniso_U_12
Al1 0.0159(7) 0.0181(7) 0.0182(7) 0.000 -0.0011(6) 0.000
O1 0.027(3) 0.022(3) 0.029(3) 0.003(2) 0.006(2) 0.008(2)
C1 0.037(4) 0.033(5) 0.024(5) 0.007(4) 0.009(4) 0.020(4)
C2 0.044(4) 0.070(5) 0.035(4) 0.011(4) 0.009(4) 0.019(4)
C3 0.085(6) 0.035(4) 0.057(5) 0.000(4) 0.010(5) 0.018(4)
C4 0.056(5) 0.053(4) 0.026(4) 0.011(4) 0.005(4) 0.034(4)
F1 0.069(4) 0.101(6) 0.057(4) 0.008(4) 0.030(4) 0.048(4)
F2 0.052(4) 0.076(6) 0.029(4) 0.011(4) 0.009(3) 0.006(5)
F3 0.031(3) 0.076(4) 0.062(4) 0.006(3) 0.009(3) 0.004(3)
F4 0.113(6) 0.035(3) 0.084(5) 0.004(3) 0.012(5) 0.039(4)
F5 0.095(5) 0.029(3) 0.094(5) 0.001(3) 0.020(5) -0.006(4)
F6 0.104(7) 0.045(5) 0.060(5) -0.014(4) 0.002(5) 0.015(5)
F7 0.072(5) 0.093(7) 0.045(5) 0.007(5) -0.006(4) 0.054(5)
F8 0.055(4) 0.074(4) 0.036(3) -0.007(3) -0.012(3) 0.023(4)
F9 0.074(6) 0.079(7) 0.034(4) 0.023(4) 0.009(4) 0.027(5)
O2 0.027(3) 0.029(3) 0.030(3) -0.008(3) 0.010(3) -0.012(3)
C5 0.055(6) 0.033(5) 0.040(6) -0.005(5) 0.008(5) -0.022(5)
C6 0.086(6) 0.050(5) 0.044(5) 0.004(4) -0.003(5) -0.027(5)
C7 0.083(6) 0.042(4) 0.072(5) -0.021(4) 0.017(5) -0.022(5)
C8 0.061(5) 0.062(5) 0.059(5) -0.005(5) -0.002(5) -0.024(5)
F10 0.099(5) 0.053(4) 0.047(4) 0.013(3) -0.001(4) -0.045(4)
F11 0.087(6) 0.061(5) 0.028(4) -0.006(4) 0.015(3) -0.032(5)
F12 0.103(7) 0.061(6) 0.074(6) 0.014(5) -0.045(5) -0.017(5)
F13 0.114(6) 0.032(3) 0.098(6) -0.024(4) 0.026(5) -0.022(4)
F14 0.056(4) 0.048(4) 0.094(5) -0.023(4) 0.018(4) -0.001(3)
F15 0.095(8) 0.070(6) 0.049(5) -0.032(4) 0.026(5) -0.036(6)
F16 0.078(6) 0.071(6) 0.066(7) -0.007(5) -0.015(5) -0.046(5)
F17 0.065(4) 0.072(5) 0.046(4) 0.002(3) -0.013(4) -0.023(4)
F18 0.044(4) 0.077(5) 0.098(6) -0.009(4) 0.018(4) -0.020(4)
O3 0.0211(19) 0.053(6) 0.020(2) -0.008(5) 0.0049(16) -0.004(5)
C9 0.019(2) 0.042(3) 0.021(2) 0.000 0.003(2) 0.000
C10 0.024(3) 0.088(6) 0.025(3) 0.002(6) 0.002(2) -0.001(6)
C11 0.034(5) 0.043(5) 0.048(5) -0.018(5) -0.009(4) 0.003(4)
C12 0.037(5) 0.046(5) 0.040(5) 0.011(4) 0.013(4) -0.009(5)
F19 0.035(2) 0.159(5) 0.0200(18) 0.000 0.0043(16) 0.000
F20 0.028(4) 0.099(6) 0.036(3) -0.008(4) -0.011(3) -0.011(4)
F21 0.044(5) 0.089(7) 0.054(4) 0.022(5) -0.013(4) 0.021(4)
F22 0.031(3) 0.058(4) 0.051(4) -0.013(4) 0.014(3) 0.011(3)
F23 0.064(7) 0.043(5) 0.064(5) -0.013(4) -0.029(5) 0.027(4)
F24 0.063(4) 0.044(4) 0.085(5) -0.035(4) 0.011(4) -0.007(3)
F25 0.051(4) 0.057(4) 0.057(4) 0.017(4) 0.022(4) -0.012(4)
F26 0.072(5) 0.033(3) 0.094(6) -0.001(4) 0.026(4) 0.004(3)
F27 0.036(4) 0.063(6) 0.037(4) 0.002(4) -0.005(3) -0.020(4)
O4 0.022(2) 0.045(7) 0.024(2) -0.003(3) -0.0107(18) 0.007(3)
C13 0.031(3) 0.083(4) 0.025(3) 0.000 -0.014(2) 0.000
C14 0.057(5) 0.122(7) 0.034(4) 0.004(5) -0.004(4) -0.004(5)
C15 0.099(6) 0.087(6) 0.049(5) -0.015(5) -0.015(5) -0.010(6)
C16 0.047(5) 0.128(7) 0.038(4) 0.010(5) -0.020(4) 0.016(5)
F28 0.063(3) 0.153(5) 0.027(2) 0.000 -0.011(2) 0.000
F29 0.039(3) 0.148(12) 0.038(3) 0.005(5) 0.009(2) 0.005(5)
F30 0.112(7) 0.105(8) 0.060(5) 0.022(5) 0.024(5) -0.010(6)
F31 0.109(8) 0.094(7) 0.067(6) -0.004(5) -0.035(6) -0.044(6)
F32 0.129(10) 0.064(5) 0.058(6) 0.002(4) -0.030(6) -0.019(6)
F33 0.112(8) 0.086(6) 0.072(6) -0.029(5) 0.015(5) 0.019(6)
F34 0.067(5) 0.183(10) 0.061(5) 0.000(7) -0.035(5) 0.043(6)
F35 0.081(6) 0.113(8) 0.045(5) 0.003(5) -0.022(5) 0.037(6)
F36 0.030(2) 0.173(6) 0.057(3) 0.000 0.003(2) 0.000
Co1 0.0235(6) 0.0301(7) 0.0268(7) 0.0000(6) -0.0045(5) 0.0016(5)
C17 0.022(4) 0.035(5) 0.021(3) 0.001(4) -0.006(3) -0.003(4)
C18 0.029(5) 0.039(6) 0.022(4) -0.006(4) 0.000(3) -0.002(5)
C19 0.051(6) 0.038(6) 0.036(5) -0.009(5) -0.002(4) 0.011(5)
C20 0.048(7) 0.041(7) 0.043(8) 0.000(6) -0.003(6) 0.002(6)
C21 0.025(4) 0.045(5) 0.035(5) 0.005(4) -0.006(4) -0.010(4)
C28 0.035(8) 0.050(11) 0.041(7) 0.002(8) -0.009(6) 0.000(8)
O5 0.050(5) 0.075(6) 0.046(5) 0.025(4) 0.012(4) 0.006(5)
C29 0.038(6) 0.044(6) 0.028(5) -0.001(6) -0.003(4) -0.001(6)
O6 0.030(5) 0.094(9) 0.055(6) -0.002(7) -0.016(4) 0.010(6)
Cr1 0.0389(9) 0.0268(8) 0.0220(7) 0.0042(7) -0.0007(6) 0.0048(7)
C22 0.024(3) 0.033(6) 0.016(3) 0.004(3) 0.001(2) 0.004(3)
C23 0.034(6) 0.034(6) 0.024(4) 0.004(4) 0.003(4) -0.001(4)
C24 0.057(6) 0.035(6) 0.030(5) 0.016(5) 0.008(4) 0.001(6)
C25 0.046(8) 0.049(8) 0.033(6) 0.009(5) 0.006(5) 0.019(6)
C26 0.044(5) 0.058(6) 0.031(5) 0.008(4) -0.001(4) 0.029(5)
C27 0.031(4) 0.052(5) 0.022(4) 0.011(4) 0.001(3) 0.012(4)
C30 0.019(3) 0.045(4) 0.028(4) 0.000(4) 0.000(3) 0.005(3)
O7 0.032(2) 0.082(4) 0.025(2) 0.000 0.0004(18) 0.000
C31 0.046(7) 0.059(8) 0.027(5) 0.009(7) 0.001(4) -0.017(8)
O8 0.037(5) 0.108(10) 0.046(6) 0.018(7) -0.002(4) -0.030(7)
C32 0.06(2) 0.030(7) 0.030(9) 0.007(7) 0.019(13) 0.004(12)
O9 0.06(2) 0.033(6) 0.034(9) 0.002(6) 0.021(13) 0.002(11)
C32A 0.06(2) 0.031(7) 0.030(9) 0.005(7) 0.020(12) 0.004(11)
O9A 0.06(2) 0.030(7) 0.031(9) 0.003(6) 0.020(12) 0.002(11)
C32B 0.06(2) 0.030(8) 0.031(10) 0.003(8) 0.020(13) 0.003(12)
O9B 0.06(2) 0.033(7) 0.032(8) 0.001(7) 0.023(12) 0.002(11)

loop_
_atom_type_symbol
_atom_type_description
_atom_type_scat_dispersion_real
_atom_type_scat_dispersion_imag
_atom_type_scat_source
C C 0.0033 0.0016 'International Tables Vol C Tables 4.2.6.8 and 6.1.1.4'
H H 0.0000 0.0000 'International Tables Vol C Tables 4.2.6.8 and 6.1.1.4'
O O 0.0106 0.0060 'International Tables Vol C Tables 4.2.6.8 and 6.1.1.4'
F F 0.0171 0.0103 'International Tables Vol C Tables 4.2.6.8 and 6.1.1.4'
Al Al 0.0645 0.0514 'International Tables Vol C Tables 4.2.6.8 and 6.1.1.4'
Co Co 0.3494 0.9721 'International Tables Vol C Tables 4.2.6.8 and 6.1.1.4'
Cr Cr 0.3209 0.6236 'International Tables Vol C Tables 4.2.6.8 and 6.1.1.4'

loop_
_geom_angle_atom_site_label_1
_geom_angle_atom_site_label_2
_geom_angle_atom_site_label_3
_geom_angle
_geom_angle_site_symmetry_1
_geom_angle_site_symmetry_3
O4 Al1 O4 17.1(5) . 7_565
O4 Al1 O2 114.2(3) . .
O4 Al1 O2 126.9(3) 7_565 .
O4 Al1 O2 126.9(3) . 7_565
O4 Al1 O2 114.2(3) 7_565 7_565
O2 Al1 O2 79.8(4) . 7_565
O4 Al1 O3 108.3(3) . .
O4 Al1 O3 109.5(3) 7_565 .
O2 Al1 O3 109.2(5) . .
O2 Al1 O3 114.5(5) 7_565 .
O4 Al1 O3 109.5(3) . 7_565
O4 Al1 O3 108.3(3) 7_565 7_565
O2 Al1 O3 114.5(5) . 7_565
O2 Al1 O3 109.2(5) 7_565 7_565
O3 Al1 O3 7.7(13) . 7_565
O4 Al1 O1 91.9(3) . 7_565
O4 Al1 O1 107.8(3) 7_565 7_565
O2 Al1 O1 28.5(2) . 7_565
O2 Al1 O1 107.7(4) 7_565 7_565
O3 Al1 O1 102.3(7) . 7_565
O3 Al1 O1 109.6(6) 7_565 7_565
O4 Al1 O1 107.8(3) . .
O4 Al1 O1 91.9(3) 7_565 .
O2 Al1 O1 107.7(4) . .
O2 Al1 O1 28.5(2) 7_565 .
O3 Al1 O1 109.6(6) . .
O3 Al1 O1 102.3(7) 7_565 .
O1 Al1 O1 134.1(4) 7_565 .
O2 O1 C1 73.9(6) 7_565 .
O2 O1 C5 67.5(6) 7_565 7_565
C1 O1 C5 6.8(6) . 7_565
O2 O1 Al1 74.6(5) 7_565 .
C1 O1 Al1 145.6(6) . .
C5 O1 Al1 138.8(6) 7_565 .
C5 C1 O1 110(6) 7_565 .
C5 C1 O2 76(5) 7_565 7_565
O1 C1 O2 36.1(4) . 7_565
C5 C1 C7 120(5) 7_565 7_565
O1 C1 C7 87.9(7) . 7_565
O2 C1 C7 115.3(7) 7_565 7_565
C5 C1 C6 106(5) 7_565 7_565
O1 C1 C6 110.3(7) . 7_565
O2 C1 C6 110.7(7) 7_565 7_565
C7 C1 C6 120.2(8) 7_565 7_565
C5 C1 C4 55(5) 7_565 .
O1 C1 C4 111.6(6) . .
O2 C1 C4 101.2(6) 7_565 .
C7 C1 C4 64.7(7) 7_565 .
C6 C1 C4 138.0(8) 7_565 .
C5 C1 C3 143(6) 7_565 .
O1 C1 C3 106.2(7) . .
O2 C1 C3 139.5(8) 7_565 .
C7 C1 C3 60.1(6) 7_565 .
C6 C1 C3 60.1(6) 7_565 .
C4 C1 C3 109.8(7) . .
C5 C1 C2 57(5) 7_565 .
O1 C1 C2 110.9(7) . .
O2 C1 C2 83.2(6) 7_565 .
C7 C1 C2 160.9(8) 7_565 .
C6 C1 C2 51.5(6) 7_565 .
C4 C1 C2 108.7(7) . .
C3 C1 C2 109.5(7) . .
C5 C1 C8 23(5) 7_565 7_565
O1 C1 C8 131.0(7) . 7_565
O2 C1 C8 99.0(6) 7_565 7_565
C7 C1 C8 104.8(8) 7_565 7_565
C6 C1 C8 103.4(7) 7_565 7_565
C4 C1 C8 43.4(5) . 7_565
C3 C1 C8 121.3(8) . 7_565
C2 C1 C8 65.5(6) . 7_565
F11 C2 C6 61.0(7) 7_565 7_565
F11 C2 F1 85.3(7) 7_565 .
C6 C2 F1 77.6(8) 7_565 .
F11 C2 F2 24.8(5) 7_565 .
C6 C2 F2 76.9(8) 7_565 .
F1 C2 F2 108.0(8) . .
F11 C2 F3 125.0(9) 7_565 .
C6 C2 F3 171.7(8) 7_565 .
F1 C2 F3 107.7(8) . .
F2 C2 F3 106.8(8) . .
F11 C2 C5 118.8(9) 7_565 7_565
C6 C2 C5 66.9(7) 7_565 7_565
F1 C2 C5 113.0(8) . 7_565
F2 C2 C5 115.9(8) . 7_565
F3 C2 C5 104.9(7) . 7_565
F11 C2 C1 112.9(9) 7_565 .
C6 C2 C1 61.3(6) 7_565 .
F1 C2 C1 112.3(8) . .
F2 C2 C1 111.3(8) . .
F3 C2 C1 110.4(7) . .
C5 C2 C1 6.0(6) 7_565 .
F11 C2 F18 136.1(8) 7_565 7_565
C6 C2 F18 137.4(9) 7_565 7_565
F1 C2 F18 68.1(6) . 7_565
F2 C2 F18 136.8(8) . 7_565
F3 C2 F18 43.8(5) . 7_565
C5 C2 F18 103.9(7) 7_565 7_565
C1 C2 F18 109.4(7) . 7_565
F11 C2 C8 167.5(9) 7_565 7_565
C6 C2 C8 108.0(7) 7_565 7_565
F1 C2 C8 86.3(6) . 7_565
F2 C2 C8 165.6(8) . 7_565
F3 C2 C8 66.6(6) . 7_565
C5 C2 C8 56.7(5) 7_565 7_565
C1 C2 C8 62.1(5) . 7_565
F18 C2 C8 47.3(5) 7_565 7_565
F6 C3 F4 107.3(8) . .
F6 C3 F5 108.1(10) . .
F4 C3 F5 106.1(8) . .
F6 C3 F13 144.3(9) . 7_565
F4 C3 F13 53.3(6) . 7_565
F5 C3 F13 60.2(7) . 7_565
F6 C3 F12 21.4(5) . 7_565
F4 C3 F12 127.4(9) . 7_565
F5 C3 F12 104.8(9) . 7_565
F13 C3 F12 159.6(10) 7_565 7_565
F6 C3 C7 152.9(9) . 7_565
F4 C3 C7 99.8(8) . 7_565
F5 C3 C7 62.1(7) . 7_565
F13 C3 C7 55.9(6) 7_565 7_565
F12 C3 C7 132.3(8) 7_565 7_565
F6 C3 C6 60.9(8) . 7_565
F4 C3 C6 103.1(8) . 7_565
F5 C3 C6 150.8(9) . 7_565
F13 C3 C6 144.7(10) 7_565 7_565
F12 C3 C6 54.3(6) 7_565 7_565
C7 C3 C6 114.1(7) 7_565 7_565
F6 C3 C1 111.4(8) . .
F4 C3 C1 113.2(8) . .
F5 C3 C1 110.5(7) . .
F13 C3 C1 104.1(8) 7_565 .
F12 C3 C1 93.9(7) 7_565 .
C7 C3 C1 56.6(6) 7_565 .
C6 C3 C1 57.6(6) 7_565 .
F6 C3 C5 112.4(8) . 7_565
F4 C3 C5 109.6(8) . 7_565
F5 C3 C5 113.0(7) . 7_565
F13 C3 C5 102.9(8) 7_565 7_565
F12 C3 C5 95.7(7) 7_565 7_565
C7 C3 C5 57.4(5) 7_565 7_565
C6 C3 C5 56.8(5) 7_565 7_565
C1 C3 C5 3.7(6) . 7_565
C8 C4 F7 54.4(8) 7_565 .
C8 C4 F9 159.8(10) 7_565 .
F7 C4 F9 105.8(9) . .
C8 C4 F8 86.7(8) 7_565 .
F7 C4 F8 108.7(9) . .
F9 C4 F8 105.5(8) . .
C8 C4 C5 71.3(7) 7_565 7_565
F7 C4 C5 111.2(9) . 7_565
F9 C4 C5 118.6(9) . 7_565
F8 C4 C5 106.6(7) . 7_565
C8 C4 F15 175.0(10) 7_565 7_565
F7 C4 F15 122.0(10) . 7_565
F9 C4 F15 16.2(9) . 7_565
F8 C4 F15 98.0(8) . 7_565
C5 C4 F15 108.7(8) 7_565 7_565
C8 C4 F17 56.6(7) 7_565 7_565
F7 C4 F17 76.6(8) . 7_565
F9 C4 F17 127.9(8) . 7_565
F8 C4 F17 34.6(4) . 7_565
C5 C4 F17 107.6(7) 7_565 7_565
F15 C4 F17 127.2(8) 7_565 7_565
C8 C4 C1 76.6(7) 7_565 .
F7 C4 C1 113.6(8) . .
F9 C4 C1 112.7(8) . .
F8 C4 C1 110.1(6) . .
C5 C4 C1 5.9(6) 7_565 .
F15 C4 C1 103.2(8) 7_565 .
F17 C4 C1 113.2(7) 7_565 .
C8 C4 C7 126.2(8) 7_565 7_565
F7 C4 C7 123.2(10) . 7_565
F9 C4 C7 58.2(8) . 7_565
F8 C4 C7 127.9(7) . 7_565
C5 C4 C7 60.6(6) 7_565 7_565
F15 C4 C7 51.7(6) 7_565 7_565
F17 C4 C7 158.9(7) 7_565 7_565
C1 C4 C7 54.7(6) . 7_565
C8 C4 F16 53.3(7) 7_565 7_565
F7 C4 F16 12.9(10) . 7_565
F9 C4 F16 106.6(9) . 7_565
F8 C4 F16 119.9(9) . 7_565
C5 C4 F16 100.5(7) 7_565 7_565
F15 C4 F16 122.3(9) 7_565 7_565
F17 C4 F16 86.4(8) 7_565 7_565
C1 C4 F16 102.2(7) . 7_565
C7 C4 F16 112.2(8) 7_565 7_565
F10 F1 C2 102.0(7) 7_565 .
F10 F1 F18 141.4(6) 7_565 7_565
C2 F1 F18 63.3(6) . 7_565
F10 F1 C6 52.1(5) 7_565 7_565
C2 F1 C6 51.2(6) . 7_565
F18 F1 C6 110.2(5) 7_565 7_565
F10 F1 F11 86.6(6) 7_565 7_565
C2 F1 F11 47.2(5) . 7_565
F18 F1 F11 103.1(6) 7_565 7_565
C6 F1 F11 45.6(5) 7_565 7_565
F11 F2 C2 75.8(17) 7_565 .
F11 F2 C6 48.1(15) 7_565 7_565
C2 F2 C6 51.2(6) . 7_565
F18 F3 C2 79.0(7) 7_565 .
F18 F3 C8 50.7(5) 7_565 7_565
C2 F3 C8 68.8(6) . 7_565
F13 F4 C3 64.8(6) 7_565 .
F13 F4 F10 137.4(5) 7_565 7_565
C3 F4 F10 77.4(6) . 7_565
F14 F5 C3 104.6(6) 7_565 .
F14 F5 F13 113.6(8) 7_565 7_565
C3 F5 F13 60.9(6) . 7_565
F14 F5 C7 59.1(6) 7_565 7_565
C3 F5 C7 64.5(7) . 7_565
F13 F5 C7 56.8(6) 7_565 7_565
F12 F6 C3 96(2) 7_565 .
F12 F6 C6 70.8(18) 7_565 7_565
C3 F6 C6 66.0(7) . 7_565
F16 F7 C8 102(3) 7_565 7_565
F16 F7 C4 128(4) 7_565 .
C8 F7 C4 58.3(7) 7_565 .
F16 F7 F17 146(3) 7_565 7_565
C8 F7 F17 48.5(7) 7_565 7_565
C4 F7 F17 56.4(6) . 7_565
F17 F8 C4 83.8(8) 7_565 .
F17 F8 C8 46.5(7) 7_565 7_565
C4 F8 C8 44.0(5) . 7_565
F15 F9 C4 102(3) 7_565 .
F15 F9 C7 68(3) 7_565 7_565
C4 F9 C7 70.1(7) . 7_565
O1 O2 C5 77.1(6) 7_565 .
O1 O2 C1 70.0(6) 7_565 7_565
C5 O2 C1 7.4(6) . 7_565
O1 O2 Al1 76.9(5) 7_565 .
C5 O2 Al1 149.3(6) . .
C1 O2 Al1 144.2(6) 7_565 .
C1 C5 O2 96(6) 7_565 .
C1 C5 O1 63(5) 7_565 7_565
O2 C5 O1 35.4(4) . 7_565
C1 C5 C4 119(5) 7_565 7_565
O2 C5 C4 107.9(7) . 7_565
O1 C5 C4 113.0(7) 7_565 7_565
C1 C5 C2 117(5) 7_565 7_565
O2 C5 C2 87.8(7) . 7_565
O1 C5 C2 112.0(8) 7_565 7_565
C4 C5 C2 119.6(8) 7_565 7_565
C1 C5 C6 67(5) 7_565 .
O2 C5 C6 108.9(7) . .
O1 C5 C6 103.2(7) 7_565 .
C4 C5 C6 141.6(9) 7_565 .
C2 C5 C6 52.1(6) 7_565 .
C1 C5 C7 54(5) 7_565 .
O2 C5 C7 111.1(7) . .
O1 C5 C7 81.6(6) 7_565 .
C4 C5 C7 64.6(7) 7_565 .
C2 C5 C7 159.0(9) 7_565 .
C6 C5 C7 110.6(8) . .
C1 C5 C8 154(6) 7_565 .
O2 C5 C8 109.0(7) . .
O1 C5 C8 139.7(8) 7_565 .
C4 C5 C8 47.7(6) 7_565 .
C2 C5 C8 72.0(7) 7_565 .
C6 C5 C8 108.7(7) . .
C7 C5 C8 108.4(8) . .
C1 C5 C3 33(5) 7_565 7_565
O2 C5 C3 128.6(8) . 7_565
O1 C5 C3 95.8(7) 7_565 7_565
C4 C5 C3 106.9(8) 7_565 7_565
C2 C5 C3 106.3(7) 7_565 7_565
C6 C5 C3 55.7(6) . 7_565
C7 C5 C3 55.0(6) . 7_565
C8 C5 C3 122.4(8) . 7_565
C2 C6 F10 100.5(9) 7_565 .
C2 C6 F11 59.3(8) 7_565 .
F10 C6 F11 106.9(8) . .
C2 C6 F12 149.7(9) 7_565 .
F10 C6 F12 109.6(9) . .
F11 C6 F12 106.7(9) . .
C2 C6 F6 171.5(9) 7_565 7_565
F10 C6 F6 88.0(7) . 7_565
F11 C6 F6 119.1(9) . 7_565
F12 C6 F6 22.0(5) . 7_565
C2 C6 C1 67.2(6) 7_565 7_565
F10 C6 C1 114.5(8) . 7_565
F11 C6 C1 116.4(8) . 7_565
F12 C6 C1 102.3(9) . 7_565
F6 C6 C1 108.7(9) 7_565 7_565
C2 C6 C3 126.4(8) 7_565 7_565
F10 C6 C3 85.2(7) . 7_565
F11 C6 C3 166.1(10) . 7_565
F12 C6 C3 61.7(8) . 7_565
F6 C6 C3 53.1(6) 7_565 7_565
C1 C6 C3 62.3(6) 7_565 7_565
C2 C6 C5 61.0(6) 7_565 .
F10 C6 C5 112.4(8) . .
F11 C6 C5 112.4(8) . .
F12 C6 C5 108.7(8) . .
F6 C6 C5 115.1(9) 7_565 .
C1 C6 C5 6.5(6) 7_565 .
C3 C6 C5 67.5(6) 7_565 .
C2 C6 F2 52.0(6) 7_565 7_565
F10 C6 F2 123.2(9) . 7_565
F11 C6 F2 18.5(5) . 7_565
F12 C6 F2 105.6(8) . 7_565
F6 C6 F2 123.5(8) 7_565 7_565
C1 C6 F2 99.3(7) 7_565 7_565
C3 C6 F2 151.5(8) 7_565 7_565
C5 C6 F2 96.1(7) . 7_565
C2 C6 F1 51.2(6) 7_565 7_565
F10 C6 F1 50.6(5) . 7_565
F11 C6 F1 72.4(7) . 7_565
F12 C6 F1 155.8(8) . 7_565
F6 C6 F1 137.2(8) 7_565 7_565
C1 C6 F1 99.4(7) 7_565 7_565
C3 C6 F1 121.4(8) 7_565 7_565
C5 C6 F1 93.3(7) . 7_565
F2 C6 F1 81.1(7) 7_565 7_565
F14 C7 F15 108.5(9) . .
F14 C7 F13 106.2(9) . .
F15 C7 F13 109.3(9) . .
F14 C7 C1 105.8(8) . 7_565
F15 C7 C1 115.8(10) . 7_565
F13 C7 C1 110.7(9) . 7_565
F14 C7 F9 124.3(10) . 7_565
F15 C7 F9 16.8(9) . 7_565
F13 C7 F9 97.1(9) . 7_565
C1 C7 F9 112.0(9) 7_565 7_565
F14 C7 F5 51.0(6) . 7_565
F15 C7 F5 134.9(10) . 7_565
F13 C7 F5 57.2(6) . 7_565
C1 C7 F5 108.8(9) 7_565 7_565
F9 C7 F5 137.6(9) 7_565 7_565
F14 C7 C3 90.3(8) . 7_565
F15 C7 C3 159.9(10) . 7_565
F13 C7 C3 56.9(6) . 7_565
C1 C7 C3 63.3(6) 7_565 7_565
F9 C7 C3 143.1(10) 7_565 7_565
F5 C7 C3 53.4(6) 7_565 7_565
F14 C7 C5 110.3(7) . .
F15 C7 C5 110.3(9) . .
F13 C7 C5 112.1(8) . .
C1 C7 C5 5.8(6) 7_565 .
F9 C7 C5 106.2(9) 7_565 .
F5 C7 C5 114.5(8) 7_565 .
C3 C7 C5 67.7(6) 7_565 .
F14 C7 C4 143.5(8) . 7_565
F15 C7 C4 59.4(8) . 7_565
F13 C7 C4 110.3(8) . 7_565
C1 C7 C4 60.6(6) 7_565 7_565
F9 C7 C4 51.6(6) 7_565 7_565
F5 C7 C4 161.6(9) 7_565 7_565
C3 C7 C4 109.1(8) 7_565 7_565
C5 C7 C4 54.7(6) . 7_565
F7 C8 C4 67.3(9) 7_565 7_565
F7 C8 F17 90.0(10) 7_565 .
C4 C8 F17 72.7(8) 7_565 .
F7 C8 F16 19.9(9) 7_565 .
C4 C8 F16 80.2(9) 7_565 .
F17 C8 F16 108.8(9) . .
F7 C8 F18 123.1(10) 7_565 .
C4 C8 F18 169.0(9) 7_565 .
F17 C8 F18 108.8(9) . .
F16 C8 F18 108.9(9) . .
F7 C8 C5 112.8(11) 7_565 .
C4 C8 C5 61.0(6) 7_565 .
F17 C8 C5 111.1(8) . .
F16 C8 C5 110.0(10) . .
F18 C8 C5 109.1(8) . .
F7 C8 C1 110.4(11) 7_565 7_565
C4 C8 C1 60.0(6) 7_565 7_565
F17 C8 C1 112.5(7) . 7_565
F16 C8 C1 107.3(10) . 7_565
F18 C8 C1 110.3(8) . 7_565
C5 C8 C1 2.6(6) . 7_565
F7 C8 F3 161.2(10) 7_565 7_565
C4 C8 F3 131.0(8) 7_565 7_565
F17 C8 F3 92.1(7) . 7_565
F16 C8 F3 147.4(9) . 7_565
F18 C8 F3 39.0(4) . 7_565
C5 C8 F3 83.8(6) . 7_565
C1 C8 F3 86.0(5) 7_565 7_565
F7 C8 F8 93.0(9) 7_565 7_565
C4 C8 F8 49.3(6) 7_565 7_565
F17 C8 F8 28.3(4) . 7_565
F16 C8 F8 112.7(9) . 7_565
F18 C8 F8 128.2(8) . 7_565
C5 C8 F8 84.1(6) . 7_565
C1 C8 F8 85.2(5) 7_565 7_565
F3 C8 F8 97.6(6) 7_565 7_565
F7 C8 C2 140.3(11) 7_565 7_565
C4 C8 C2 112.2(8) 7_565 7_565
F17 C8 C2 128.9(8) . 7_565
F16 C8 C2 122.2(9) . 7_565
F18 C8 C2 58.0(6) . 7_565
C5 C8 C2 51.2(5) . 7_565
C1 C8 C2 52.4(5) 7_565 7_565
F3 C8 C2 44.6(4) 7_565 7_565
F8 C8 C2 117.1(6) 7_565 7_565
F1 F10 C6 77.3(6) 7_565 .
F1 F10 F4 129.2(6) 7_565 7_565
C6 F10 F4 92.7(6) . 7_565
F2 F11 C2 79.4(18) 7_565 7_565
F2 F11 C6 113.4(18) 7_565 .
C2 F11 C6 59.6(7) 7_565 .
F2 F11 F1 123(2) 7_565 7_565
C2 F11 F1 47.5(6) 7_565 7_565
C6 F11 F1 62.0(6) . 7_565
F6 F12 C6 87(2) 7_565 .
F6 F12 C3 62.6(18) 7_565 7_565
C6 F12 C3 64.0(7) . 7_565
F4 F13 C7 116.0(8) 7_565 .
F4 F13 F5 112.3(8) 7_565 7_565
C7 F13 F5 65.9(6) . 7_565
F4 F13 C3 61.9(6) 7_565 7_565
C7 F13 C3 67.2(6) . 7_565
F5 F13 C3 58.8(6) 7_565 7_565
F5 F14 C7 70.0(7) 7_565 .
F9 F15 C7 95(3) 7_565 .
F9 F15 C4 62(3) 7_565 7_565
C7 F15 C4 68.9(8) . 7_565
F7 F16 C8 58(3) 7_565 .
F7 F16 C4 39(3) 7_565 7_565
C8 F16 C4 46.6(6) . 7_565
F8 F17 C8 105.3(9) 7_565 .
F8 F17 C4 61.5(7) 7_565 7_565
C8 F17 C4 50.6(6) . 7_565
F8 F17 F7 105.6(10) 7_565 7_565
C8 F17 F7 41.5(7) . 7_565
C4 F17 F7 47.0(5) 7_565 7_565
F3 F18 C8 90.3(7) 7_565 .
F3 F18 C2 57.2(6) 7_565 7_565
C8 F18 C2 74.7(6) . 7_565
F3 F18 F1 101.9(7) 7_565 7_565
C8 F18 F1 91.6(7) . 7_565
C2 F18 F1 48.7(5) 7_565 7_565
O3 O3 C9 85.1(8) 7_565 .
O3 O3 Al1 86.2(7) 7_565 .
C9 O3 Al1 150.0(6) . .
O3 C9 O3 9.9(17) 7_565 .
O3 C9 C11 111.3(8) 7_565 7_565
O3 C9 C11 120.0(10) . 7_565
O3 C9 C11 120.0(10) 7_565 .
O3 C9 C11 111.3(8) . .
C11 C9 C11 105.4(10) 7_565 .
O3 C9 C10 107.0(4) 7_565 .
O3 C9 C10 107.8(4) . .
C11 C9 C10 102.2(8) 7_565 .
C11 C9 C10 109.5(7) . .
O3 C9 C10 107.8(4) 7_565 7_565
O3 C9 C10 107.0(4) . 7_565
C11 C9 C10 109.5(7) 7_565 7_565
C11 C9 C10 102.2(8) . 7_565
C10 C9 C10 8.8(12) . 7_565
O3 C9 C12 110.3(8) 7_565 7_565
O3 C9 C12 101.8(9) . 7_565
C11 C9 C12 109.4(5) 7_565 7_565
C11 C9 C12 9.8(7) . 7_565
C10 C9 C12 116.3(8) . 7_565
C10 C9 C12 108.4(7) 7_565 7_565
O3 C9 C12 101.8(9) 7_565 .
O3 C9 C12 110.3(8) . .
C11 C9 C12 9.8(7) 7_565 .
C11 C9 C12 109.4(5) . .
C10 C9 C12 108.4(7) . .
C10 C9 C12 116.3(8) 7_565 .
C12 C9 C12 111.9(10) 7_565 .
C10 C10 F20 124.5(8) 7_565 7_565
C10 C10 F20 47.0(6) 7_565 .
F20 C10 F20 77.5(9) 7_565 .
C10 C10 F19 84.9(7) 7_565 .
F20 C10 F19 119.0(9) 7_565 .
F20 C10 F19 108.9(9) . .
C10 C10 F21 153.7(5) 7_565 .
F20 C10 F21 29.4(6) 7_565 .
F20 C10 F21 106.8(7) . .
F19 C10 F21 106.0(9) . .
C10 C10 C9 85.6(6) 7_565 .
F20 C10 C9 120.1(9) 7_565 .
F20 C10 C9 110.8(8) . .
F19 C10 C9 113.5(5) . .
F21 C10 C9 110.5(9) . .
C10 C10 F21 22.4(4) 7_565 7_565
F20 C10 F21 102.2(9) 7_565 7_565
F20 C10 F21 24.7(5) . 7_565
F19 C10 F21 94.9(9) . 7_565
F21 C10 F21 131.2(8) . 7_565
C9 C10 F21 99.9(8) . 7_565
C12 C11 F25 139(5) 7_565 7_565
C12 C11 F23 41(4) 7_565 .
F25 C11 F23 112.2(12) 7_565 .
C12 C11 F24 84(5) 7_565 .
F25 C11 F24 76.1(9) 7_565 .
F23 C11 F24 106.0(10) . .
C12 C11 F22 152(5) 7_565 .
F25 C11 F22 33.1(5) 7_565 .
F23 C11 F22 110.6(10) . .
F24 C11 F22 108.0(10) . .
C12 C11 F27 56(5) 7_565 7_565
F25 C11 F27 109.2(10) 7_565 7_565
F23 C11 F27 19.6(7) . 7_565
F24 C11 F27 124.9(11) . 7_565
F22 C11 F27 97.3(9) . 7_565
C12 C11 F26 45(5) 7_565 7_565
F25 C11 F26 108.7(10) 7_565 7_565
F23 C11 F26 74.2(9) . 7_565
F24 C11 F26 39.0(5) . 7_565
F22 C11 F26 141.5(10) . 7_565
F27 C11 F26 93.6(9) 7_565 7_565
C12 C11 C9 88(4) 7_565 .
F25 C11 C9 132.0(11) 7_565 .
F23 C11 C9 110.9(10) . .
F24 C11 C9 110.9(8) . .
F22 C11 C9 110.4(9) . .
F27 C11 C9 104.3(9) 7_565 .
F26 C11 C9 102.4(7) 7_565 .
C11 C12 F23 130(5) 7_565 7_565
C11 C12 F25 33(4) 7_565 .
F23 C12 F25 110.5(12) 7_565 .
C11 C12 F24 85(5) 7_565 7_565
F23 C12 F24 118.5(12) 7_565 7_565
F25 C12 F24 69.7(8) . 7_565
C11 C12 F26 127(6) 7_565 .
F23 C12 F26 87.7(11) 7_565 .
F25 C12 F26 107.4(10) . .
F24 C12 F26 42.4(6) 7_565 .
C11 C12 F27 114(5) 7_565 .
F23 C12 F27 21.1(8) 7_565 .
F25 C12 F27 105.0(10) . .
F24 C12 F27 137.2(11) 7_565 .
F26 C12 F27 108.7(10) . .
C11 C12 C9 82(4) 7_565 .
F23 C12 C9 121.9(12) 7_565 .
F25 C12 C9 114.8(9) . .
F24 C12 C9 110.3(9) 7_565 .
F26 C12 C9 110.6(8) . .
F27 C12 C9 110.1(10) . .
C11 C12 F22 24(4) 7_565 7_565
F23 C12 F22 106.2(10) 7_565 7_565
F25 C12 F22 27.4(4) . 7_565
F24 C12 F22 95.6(9) 7_565 7_565
F26 C12 F22 134.8(10) . 7_565
F27 C12 F22 92.2(9) . 7_565
C9 C12 F22 98.2(7) . 7_565
C10 F19 C10 10.2(14) . 7_565
F21 F20 C10 90.0(12) 7_565 7_565
F21 F20 C10 98.5(16) 7_565 .
C10 F20 C10 8.5(12) 7_565 .
F21 F20 F20 145.1(13) 7_565 7_565
C10 F20 F20 55.5(9) 7_565 7_565
C10 F20 F20 47.0(6) . 7_565
F20 F21 C10 60.6(11) 7_565 .
F20 F21 C10 56.8(13) 7_565 7_565
C10 F21 C10 3.9(5) . 7_565
F25 F22 C11 54.8(9) 7_565 .
F25 F22 C12 55.3(9) 7_565 7_565
C11 F22 C12 4.5(8) . 7_565
F27 F23 C12 103(2) 7_565 7_565
F27 F23 C11 97(2) 7_565 .
C12 F23 C11 8.9(10) 7_565 .
F27 F23 F26 153(2) 7_565 7_565
C12 F23 F26 50.6(8) 7_565 7_565
C11 F23 F26 57.6(7) . 7_565
F26 F24 C12 68.8(7) 7_565 7_565
F26 F24 C11 80.4(8) 7_565 .
C12 F24 C11 11.5(9) 7_565 .
F26 F24 F25 117.7(8) 7_565 7_565
C12 F24 F25 55.1(6) 7_565 7_565
C11 F24 F25 45.4(6) . 7_565
F22 F25 C11 92.2(11) 7_565 7_565
F22 F25 C12 97.4(11) 7_565 .
C11 F25 C12 7.6(10) 7_565 .
F22 F25 F24 147.1(11) 7_565 7_565
C11 F25 F24 58.5(7) 7_565 7_565
C12 F25 F24 55.3(7) . 7_565
F24 F26 C12 68.8(8) 7_565 .
F24 F26 C11 60.6(7) 7_565 7_565
C12 F26 C11 8.1(9) . 7_565
F24 F26 F23 101.3(8) 7_565 7_565
C12 F26 F23 41.7(7) . 7_565
C11 F26 F23 48.2(5) 7_565 7_565
F23 F27 C12 55.5(18) 7_565 .
F23 F27 C11 63.2(19) 7_565 7_565
C12 F27 C11 9.5(8) . 7_565
O4 O4 C13 79.2(3) 7_565 .
O4 O4 Al1 81.5(3) 7_565 .
C13 O4 Al1 148.3(5) . .
O4 C13 O4 21.5(7) 7_565 .
O4 C13 C14 116.3(6) 7_565 .
O4 C13 C14 110.2(5) . .
O4 C13 C14 110.2(5) 7_565 7_565
O4 C13 C14 116.3(6) . 7_565
C14 C13 C14 30.4(9) . 7_565
O4 C13 C16 104.4(5) 7_565 7_565
O4 C13 C16 115.6(6) . 7_565
C14 C13 C16 133.6(6) . 7_565
C14 C13 C16 115.6(6) 7_565 7_565
O4 C13 C16 115.6(6) 7_565 .
O4 C13 C16 104.4(5) . .
C14 C13 C16 115.6(6) . .
C14 C13 C16 133.6(6) 7_565 .
C16 C13 C16 59.1(9) 7_565 .
O4 C13 C15 94.7(6) 7_565 .
O4 C13 C15 116.1(6) . .
C14 C13 C15 104.3(6) . .
C14 C13 C15 75.3(7) 7_565 .
C16 C13 C15 48.8(6) 7_565 .
C16 C13 C15 106.5(7) . .
O4 C13 C15 116.1(6) 7_565 7_565
O4 C13 C15 94.7(6) . 7_565
C14 C13 C15 75.3(7) . 7_565
C14 C13 C15 104.3(6) 7_565 7_565
C16 C13 C15 106.5(7) 7_565 7_565
C16 C13 C15 48.8(6) . 7_565
C15 C13 C15 146.1(9) . 7_565
C14 C14 F29 85.8(9) 7_565 7_565
C14 C14 F30 171.1(7) 7_565 .
F29 C14 F30 85.5(11) 7_565 .
C14 C14 F28 72.6(5) 7_565 .
F29 C14 F28 114.3(8) 7_565 .
F30 C14 F28 112.6(9) . .
C14 C14 F29 60.2(6) 7_565 .
F29 C14 F29 25.6(12) 7_565 .
F30 C14 F29 111.1(10) . .
F28 C14 F29 103.2(7) . .
C14 C14 C13 74.8(4) 7_565 .
F29 C14 C13 117.8(8) 7_565 .
F30 C14 C13 108.0(8) . .
F28 C14 C13 114.7(7) . .
F29 C14 C13 107.0(7) . .
C14 C14 C15 126.0(5) 7_565 7_565
F29 C14 C15 129.8(10) 7_565 7_565
F30 C14 C15 59.6(7) . 7_565
F28 C14 C15 112.2(7) . 7_565
F29 C14 C15 144.3(7) . 7_565
C13 C14 C15 53.8(4) . 7_565
C14 C14 F33 165.6(4) 7_565 7_565
F29 C14 F33 101.8(10) 7_565 7_565
F30 C14 F33 19.5(6) . 7_565
F28 C14 F33 114.2(7) . 7_565
F29 C14 F33 126.7(9) . 7_565
C13 C14 F33 90.8(5) . 7_565
C15 C14 F33 40.2(4) 7_565 7_565
C16 C15 F32 79.0(10) 7_565 .
C16 C15 F33 174.2(12) 7_565 .
F32 C15 F33 106.4(11) . .
C16 C15 F35 61.7(8) 7_565 7_565
F32 C15 F35 24.3(8) . 7_565
F33 C15 F35 122.6(12) . 7_565
C16 C15 F31 72.0(9) 7_565 .
F32 C15 F31 112.5(11) . .
F33 C15 F31 103.5(9) . .
F35 C15 F31 90.0(10) 7_565 .
C16 C15 C13 63.4(7) 7_565 .
F32 C15 C13 108.7(8) . .
F33 C15 C13 116.0(10) . .
F35 C15 C13 110.6(9) 7_565 .
F31 C15 C13 109.8(9) . .
C16 C15 F30 148.8(11) 7_565 7_565
F32 C15 F30 126.7(11) . 7_565
F33 C15 F30 28.1(6) . 7_565
F35 C15 F30 148.2(11) 7_565 7_565
F31 C15 F30 106.9(10) . 7_565
C13 C15 F30 89.3(7) . 7_565
C16 C15 F34 48.2(6) 7_565 7_565
F32 C15 F34 109.2(10) . 7_565
F33 C15 F34 126.6(9) . 7_565
F35 C15 F34 85.0(9) 7_565 7_565
F31 C15 F34 25.3(6) . 7_565
C13 C15 F34 88.4(7) . 7_565
F30 C15 F34 121.4(9) 7_565 7_565
C16 C15 C14 106.7(10) 7_565 7_565
F32 C15 C14 145.6(10) . 7_565
F33 C15 C14 70.3(7) . 7_565
F35 C15 C14 160.7(10) 7_565 7_565
F31 C15 C14 101.3(9) . 7_565
C13 C15 C14 50.9(5) . 7_565
F30 C15 C14 42.2(4) 7_565 7_565
F34 C15 C14 98.5(8) 7_565 7_565
C15 C16 F35 60.4(10) 7_565 .
C15 C16 F34 86.0(9) 7_565 .
F35 C16 F34 105.5(10) . .
C15 C16 F36 164.4(10) 7_565 .
F35 C16 F36 110.6(9) . .
F34 C16 F36 109.2(9) . .
C15 C16 C16 126.3(7) 7_565 7_565
F35 C16 C16 155.8(6) . 7_565
F34 C16 C16 98.4(8) . 7_565
F36 C16 C16 56.3(5) . 7_565
C15 C16 C13 67.8(6) 7_565 .
F35 C16 C13 113.0(8) . .
F34 C16 C13 110.4(9) . .
F36 C16 C13 108.1(7) . .
C16 C16 C13 60.5(4) 7_565 .
C15 C16 F31 56.2(7) 7_565 7_565
F35 C16 F31 81.5(9) . 7_565
F34 C16 F31 31.3(7) . 7_565
F36 C16 F31 138.0(8) . 7_565
C16 C16 F31 122.3(6) 7_565 7_565
C13 C16 F31 102.8(8) . 7_565
C15 C16 F32 51.0(8) 7_565 7_565
F35 C16 F32 17.7(7) . 7_565
F34 C16 F32 116.0(11) . 7_565
F36 C16 F32 116.5(8) . 7_565
C16 C16 F32 143.8(5) 7_565 7_565
C13 C16 F32 95.4(7) . 7_565
F31 C16 F32 87.4(8) 7_565 7_565
C14 F28 C14 34.8(10) 7_565 .
F29 F29 C14 94.2(9) 7_565 7_565
F29 F29 C14 60.2(6) 7_565 .
C14 F29 C14 34.0(10) 7_565 .
F29 F29 F30 143.1(5) 7_565 7_565
C14 F29 F30 48.9(7) 7_565 7_565
C14 F29 F30 82.9(7) . 7_565
F33 F30 C14 127.9(14) 7_565 .
F33 F30 C15 49.9(10) 7_565 7_565
C14 F30 C15 78.2(8) . 7_565
F33 F30 F29 154.3(16) 7_565 7_565
C14 F30 F29 45.6(6) . 7_565
C15 F30 F29 114.2(7) 7_565 7_565
F34 F31 C15 108.8(13) 7_565 .
F34 F31 C16 59.4(11) 7_565 7_565
C15 F31 C16 51.8(7) . 7_565
F35 F32 C15 80(2) 7_565 .
F35 F32 C16 47.7(17) 7_565 7_565
C15 F32 C16 50.1(7) . 7_565
F30 F33 C15 102.0(13) 7_565 .
F30 F33 C14 32.6(10) 7_565 7_565
C15 F33 C14 69.5(7) . 7_565
F31 F34 C16 89.3(13) 7_565 .
F31 F34 C15 45.9(9) 7_565 7_565
C16 F34 C15 45.7(7) . 7_565
F32 F35 C15 76(2) 7_565 7_565
F32 F35 C16 115(2) 7_565 .
C15 F35 C16 57.8(8) 7_565 .
C16 F36 C16 67.3(10) . 7_565
Cr1 Co1 C32A 104(2) 7_565 7_565
Cr1 Co1 C32 96.6(18) 7_565 7_565
C32A Co1 C32 13(3) 7_565 7_565
Cr1 Co1 C28 79.6(11) 7_565 .
C32A Co1 C28 33(2) 7_565 .
C32 Co1 C28 21(2) 7_565 .
Cr1 Co1 C29 99.5(5) 7_565 .
C32A Co1 C29 71(3) 7_565 .
C32 Co1 C29 82(2) 7_565 .
C28 Co1 C29 96.7(10) . .
Cr1 Co1 C32B 85(4) 7_565 7_565
C32A Co1 C32B 28(4) 7_565 7_565
C32 Co1 C32B 15(5) 7_565 7_565
C28 Co1 C32B 6(5) . 7_565
C29 Co1 C32B 93(4) . 7_565
Cr1 Co1 C24 120.7(5) 7_565 7_565
C32A Co1 C24 132(3) 7_565 7_565
C32 Co1 C24 134(2) 7_565 7_565
C28 Co1 C24 138.3(12) . 7_565
C29 Co1 C24 113.1(6) . 7_565
C32B Co1 C24 138(4) 7_565 7_565
Cr1 Co1 C31 81.4(5) 7_565 7_565
C32A Co1 C31 85(3) 7_565 7_565
C32 Co1 C31 94(2) 7_565 7_565
C28 Co1 C31 103.4(11) . 7_565
C29 Co1 C31 20.8(4) . 7_565
C32B Co1 C31 101(4) 7_565 7_565
C24 Co1 C31 114.9(6) 7_565 7_565
Cr1 Co1 C25 111.1(6) 7_565 7_565
C32A Co1 C25 106(3) 7_565 7_565
C32 Co1 C25 100(2) 7_565 7_565
C28 Co1 C25 95.1(12) . 7_565
C29 Co1 C25 148.7(7) . 7_565
C32B Co1 C25 96(4) 7_565 7_565
C24 Co1 C25 44.9(7) 7_565 7_565
C31 Co1 C25 159.5(7) 7_565 7_565
Cr1 Co1 C20 121.4(6) 7_565 .
C32A Co1 C20 106(3) 7_565 .
C32 Co1 C20 103(2) 7_565 .
C28 Co1 C20 101.3(13) . .
C29 Co1 C20 137.5(7) . .
C32B Co1 C20 101(4) 7_565 .
C24 Co1 C20 37.2(8) 7_565 .
C31 Co1 C20 149.2(7) 7_565 .
C25 Co1 C20 11.4(8) 7_565 .
Cr1 Co1 C18 103.0(4) 7_565 .
C32A Co1 C18 152(2) 7_565 .
C32 Co1 C18 160.1(19) 7_565 .
C28 Co1 C18 164.6(11) . .
C29 Co1 C18 97.8(5) . .
C32B Co1 C18 166(4) 7_565 .
C24 Co1 C18 28.2(5) 7_565 .
C31 Co1 C18 92.0(5) 7_565 .
C25 Co1 C18 69.8(7) 7_565 .
C20 Co1 C18 64.3(7) . .
Cr1 Co1 C21 80.0(4) 7_565 .
C32A Co1 C21 125(3) 7_565 .
C32 Co1 C21 114(2) 7_565 .
C28 Co1 C21 98.8(10) . .
C29 Co1 C21 164.1(5) . .
C32B Co1 C21 103(4) 7_565 .
C24 Co1 C21 55.7(6) 7_565 .
C31 Co1 C21 147.8(6) 7_565 .
C25 Co1 C21 32.5(7) 7_565 .
C20 Co1 C21 41.5(6) . .
C18 Co1 C21 67.1(5) . .
C22 C17 C23 112.2(17) 7_565 7_565
C22 C17 C18 133.8(14) 7_565 .
C23 C17 C18 21.9(9) 7_565 .
C22 C17 C22 7.1(5) 7_565 .
C23 C17 C22 105.2(13) 7_565 .
C18 C17 C22 126.9(10) . .
C22 C17 C21 119.8(14) 7_565 .
C23 C17 C21 127.4(13) 7_565 .
C18 C17 C21 105.5(10) . .
C22 C17 C21 126.9(10) . .
C22 C17 C27 67.7(11) 7_565 7_565
C23 C17 C27 169.0(11) 7_565 7_565
C18 C17 C27 154.5(9) . 7_565
C22 C17 C27 74.8(7) . 7_565
C21 C17 C27 52.2(7) . 7_565
C22 C17 C24 167.4(14) 7_565 7_565
C23 C17 C24 56.7(9) 7_565 7_565
C18 C17 C24 34.8(7) . 7_565
C22 C17 C24 161.3(10) . 7_565
C21 C17 C24 70.7(8) . 7_565
C27 C17 C24 121.8(9) 7_565 7_565
C22 C17 Cr1 100.4(11) 7_565 7_565
C23 C17 Cr1 92.0(9) 7_565 7_565
C18 C17 Cr1 84.1(6) . 7_565
C22 C17 Cr1 102.5(6) . 7_565
C21 C17 Cr1 72.4(5) . 7_565
C27 C17 Cr1 77.4(5) 7_565 7_565
C24 C17 Cr1 75.4(5) 7_565 7_565
C22 C17 Co1 119.1(11) 7_565 .
C23 C17 Co1 80.6(9) 7_565 .
C18 C17 Co1 68.2(6) . .
C22 C17 Co1 120.4(7) . .
C21 C17 Co1 68.5(5) . .
C27 C17 Co1 89.9(5) 7_565 .
C24 C17 Co1 56.1(5) 7_565 .
Cr1 C17 Co1 19.27(9) 7_565 .
C23 C18 C24 120(2) 7_565 7_565
C23 C18 C17 31.5(15) 7_565 .
C24 C18 C17 88.8(13) 7_565 .
C23 C18 C19 141(2) 7_565 .
C24 C18 C19 21.3(10) 7_565 .
C17 C18 C19 110.1(10) . .
C23 C18 C22 16.1(15) 7_565 7_565
C24 C18 C22 104.7(13) 7_565 7_565
C17 C18 C22 16.0(5) . 7_565
C19 C18 C22 126.0(9) . 7_565
C23 C18 Co1 89.9(16) 7_565 .
C24 C18 Co1 62.7(9) 7_565 .
C17 C18 Co1 72.1(6) . .
C19 C18 Co1 72.8(7) . .
C22 C18 Co1 78.1(5) 7_565 .
C23 C18 Cr1 73.0(15) 7_565 7_565
C24 C18 Cr1 74.8(9) 7_565 7_565
C17 C18 Cr1 58.4(5) . 7_565
C19 C18 Cr1 88.1(7) . 7_565
C22 C18 Cr1 62.1(4) 7_565 7_565
Co1 C18 Cr1 17.03(10) . 7_565
C23 C18 H18A 93.4 7_565 .
C24 C18 H18A 146.3 7_565 .
C17 C18 H18A 124.9 . .
C19 C18 H18A 124.9 . .
C22 C18 H18A 109.1 7_565 .
Co1 C18 H18A 124.6 . .
Cr1 C18 H18A 121.8 7_565 .
C24 C19 C20 73(2) 7_565 .
C24 C19 C18 34.1(19) 7_565 .
C20 C19 C18 106.9(14) . .
C24 C19 C25 64(2) 7_565 7_565
C20 C19 C25 8.9(17) . 7_565
C18 C19 C25 98.3(12) . 7_565
C24 C19 C23 22.4(18) 7_565 7_565
C20 C19 C23 95.1(13) . 7_565
C18 C19 C23 12.0(6) . 7_565
C25 C19 C23 86.6(11) 7_565 7_565
C24 C19 Co1 53.8(18) 7_565 .
C20 C19 Co1 68.7(12) . .
C18 C19 Co1 67.4(6) . .
C25 C19 Co1 62.1(9) 7_565 .
C23 C19 Co1 63.2(5) 7_565 .
C24 C19 H19A 163.1 7_565 .
C20 C19 H19A 124.1 . .
C18 C19 H19A 129.0 . .
C25 C19 H19A 132.7 7_565 .
C23 C19 H19A 140.8 7_565 .
Co1 C19 H19A 128.5 . .
C25 C20 C24 113(7) 7_565 7_565
C25 C20 C19 141(7) 7_565 .
C24 C20 C19 28.7(8) 7_565 .
C25 C20 C21 32(6) 7_565 .
C24 C20 C21 84.7(16) 7_565 .
C19 C20 C21 113.4(19) . .
C25 C20 C26 9(6) 7_565 7_565
C24 C20 C26 105.8(16) 7_565 7_565
C19 C20 C26 134.3(19) . 7_565
C21 C20 C26 22.9(6) . 7_565
C25 C20 Co1 75(6) 7_565 .
C24 C20 Co1 61.8(12) 7_565 .
C19 C20 Co1 75.5(13) . .
C21 C20 Co1 70.2(10) . .
C26 C20 Co1 74.0(9) 7_565 .
C25 C20 Cr1 63(6) 7_565 7_565
C24 C20 Cr1 65.2(11) 7_565 7_565
C19 C20 Cr1 84.2(13) . 7_565
C21 C20 Cr1 56.5(8) . 7_565
C26 C20 Cr1 60.8(7) 7_565 7_565
Co1 C20 Cr1 13.85(17) . 7_565
C25 C20 H20A 91.2 7_565 .
C24 C20 H20A 153.9 7_565 .
C19 C20 H20A 125.4 . .
C21 C20 H20A 121.2 . .
C26 C20 H20A 99.4 7_565 .
Co1 C20 H20A 120.8 . .
Cr1 C20 H20A 124.4 7_565 .
C26 C21 C25 92.1(19) 7_565 7_565
C26 C21 C27 82.6(17) 7_565 7_565
C25 C21 C27 164.9(16) 7_565 7_565
C26 C21 C17 145.6(19) 7_565 .
C25 C21 C17 113.7(14) 7_565 .
C27 C21 C17 66.6(8) 7_565 .
C26 C21 C20 102.8(19) 7_565 .
C25 C21 C20 10.8(18) 7_565 .
C27 C21 C20 165.4(13) 7_565 .
C17 C21 C20 103.9(13) . .
C26 C21 C24 140.8(18) 7_565 7_565
C25 C21 C24 52.8(11) 7_565 7_565
C27 C21 C24 126.3(9) 7_565 7_565
C17 C21 C24 61.0(7) . 7_565
C20 C21 C24 42.8(11) . 7_565
C26 C21 C22 127.6(18) 7_565 7_565
C25 C21 C22 133.3(13) 7_565 7_565
C27 C21 C22 46.5(6) 7_565 7_565
C17 C21 C22 20.1(5) . 7_565
C20 C21 C22 123.8(12) . 7_565
C24 C21 C22 81.0(7) 7_565 7_565
C26 C21 Cr1 94.3(14) 7_565 7_565
C25 C21 Cr1 87.9(13) 7_565 7_565
C27 C21 Cr1 78.5(6) 7_565 7_565
C17 C21 Cr1 65.7(5) . 7_565
C20 C21 Cr1 87.5(10) . 7_565
C24 C21 Cr1 70.5(5) 7_565 7_565
C22 C21 Cr1 68.0(4) 7_565 7_565
C26 C21 Co1 99.8(14) 7_565 .
C25 C21 Co1 69.3(12) 7_565 .
C27 C21 Co1 97.6(7) 7_565 .
C17 C21 Co1 70.9(5) . .
C20 C21 Co1 68.2(10) . .
C24 C21 Co1 55.3(5) 7_565 .
C22 C21 Co1 79.4(4) 7_565 .
Cr1 C21 Co1 19.32(10) 7_565 .
C26 C21 H21A 34.6 7_565 .
C25 C21 H21A 118.6 7_565 .
C27 C21 H21A 63.0 7_565 .
C17 C21 H21A 127.7 . .
C20 C21 H21A 128.3 . .
C24 C21 H21A 170.7 7_565 .
C22 C21 H21A 107.9 7_565 .
Cr1 C21 H21A 114.9 7_565 .
Co1 C21 H21A 127.9 . .
C32B C28 C32 32(10) 7_565 7_565
C32B C28 C32A 42(10) 7_565 7_565
C32 C28 C32A 10(4) 7_565 7_565
C32B C28 O5 78(10) 7_565 .
C32 C28 O5 111(5) 7_565 .
C32A C28 O5 119(3) 7_565 .
C32B C28 O9B 40(10) 7_565 7_565
C32 C28 O9B 72(4) 7_565 7_565
C32A C28 O9B 82(3) 7_565 7_565
O5 C28 O9B 40(2) . 7_565
C32B C28 O9 16(10) 7_565 7_565
C32 C28 O9 48(3) 7_565 7_565
C32A C28 O9 58(3) 7_565 7_565
O5 C28 O9 63(2) . 7_565
O9B C28 O9 24.2(14) 7_565 7_565
C32B C28 O9A 4(10) 7_565 7_565
C32 C28 O9A 30(4) 7_565 7_565
C32A C28 O9A 39(2) 7_565 7_565
O5 C28 O9A 80.8(16) . 7_565
O9B C28 O9A 43.3(19) 7_565 7_565
O9 C28 O9A 19.3(15) 7_565 7_565
C32B C28 Co1 103(10) 7_565 .
C32 C28 Co1 71(6) 7_565 .
C32A C28 Co1 63(4) 7_565 .
O5 C28 Co1 176(3) . .
O9B C28 Co1 141(4) 7_565 .
O9 C28 Co1 118(4) 7_565 .
O9A C28 Co1 101(3) 7_565 .
C32B C28 Cr1 122(10) 7_565 7_565
C32 C28 Cr1 90(6) 7_565 7_565
C32A C28 Cr1 80(4) 7_565 7_565
O5 C28 Cr1 158(3) . 7_565
O9B C28 Cr1 162(4) 7_565 7_565
O9 C28 Cr1 138(4) 7_565 7_565
O9A C28 Cr1 119(3) 7_565 7_565
Co1 C28 Cr1 22.6(4) . 7_565
O9B O5 C32B 71(6) 7_565 7_565
O9B O5 C28 80(2) 7_565 .
C32B O5 C28 10(7) 7_565 .
O9B O5 O9 13(2) 7_565 7_565
C32B O5 O9 61(6) 7_565 7_565
C28 O5 O9 70.4(16) . 7_565
O9B O5 C32 58(2) 7_565 7_565
C32B O5 C32 14(6) 7_565 7_565
C28 O5 C32 23.5(16) . 7_565
O9 O5 C32 47.2(19) 7_565 7_565
O9B O5 C32A 55(2) 7_565 7_565
C32B O5 C32A 18(6) 7_565 7_565
C28 O5 C32A 27.9(17) . 7_565
O9 O5 C32A 43.6(15) 7_565 7_565
C32 O5 C32A 5(3) 7_565 7_565
C31 C29 O6 93(2) 7_565 .
C31 C29 O8 60(2) 7_565 7_565
O6 C29 O8 34.0(7) . 7_565
C31 C29 Co1 88(2) 7_565 .
O6 C29 Co1 178.3(14) . .
O8 C29 Co1 146.3(12) 7_565 .
C31 C29 C32A 119(3) 7_565 7_565
O6 C29 C32A 130.5(19) . 7_565
O8 C29 C32A 152(2) 7_565 7_565
Co1 C29 C32A 50.2(16) . 7_565
C31 C29 Cr1 70(2) 7_565 7_565
O6 C29 Cr1 161.4(13) . 7_565
O8 C29 Cr1 130.3(11) 7_565 7_565
Co1 C29 Cr1 19.96(17) . 7_565
C32A C29 Cr1 56.8(12) 7_565 7_565
O8 O6 C29 86(2) 7_565 .
O8 O6 C31 57.4(18) 7_565 7_565
C29 O6 C31 29.4(7) . 7_565
Co1 Cr1 C28 77.9(14) 7_565 7_565
Co1 Cr1 C32A 55(2) 7_565 .
C28 Cr1 C32A 31(2) 7_565 .
Co1 Cr1 C32 61.9(18) 7_565 .
C28 Cr1 C32 20(2) 7_565 .
C32A Cr1 C32 12(2) . .
Co1 Cr1 C32B 74(4) 7_565 .
C28 Cr1 C32B 5(6) 7_565 .
C32A Cr1 C32B 26(4) . .
C32 Cr1 C32B 15(5) . .
Co1 Cr1 C31 77.3(5) 7_565 .
C28 Cr1 C31 102.0(11) 7_565 .
C32A Cr1 C31 77(2) . .
C32 Cr1 C31 87(2) . .
C32B Cr1 C31 98(4) . .
Co1 Cr1 C30 143.5(4) 7_565 .
C28 Cr1 C30 71.0(14) 7_565 .
C32A Cr1 C30 89(2) . .
C32 Cr1 C30 83.4(18) . .
C32B Cr1 C30 74(4) . .
C31 Cr1 C30 90.7(5) . .
Co1 Cr1 C17 90.7(4) 7_565 7_565
C28 Cr1 C17 140.5(11) 7_565 7_565
C32A Cr1 C17 143(2) . 7_565
C32 Cr1 C17 143.0(19) . 7_565
C32B Cr1 C17 142(4) . 7_565
C31 Cr1 C17 112.3(5) . 7_565
C30 Cr1 C17 125.5(4) . 7_565
Co1 Cr1 C29 60.5(4) 7_565 7_565
C28 Cr1 C29 88.4(11) 7_565 7_565
C32A Cr1 C29 60(2) . 7_565
C32 Cr1 C29 71.0(19) . 7_565
C32B Cr1 C29 84(5) . 7_565
C31 Cr1 C29 19.3(4) . 7_565
C30 Cr1 C29 99.4(5) . 7_565
C17 Cr1 C29 118.7(5) 7_565 7_565
Co1 Cr1 C21 80.7(4) 7_565 7_565
C28 Cr1 C21 98.6(11) 7_565 7_565
C32A Cr1 C21 111(3) . 7_565
C32 Cr1 C21 105(2) . 7_565
C32B Cr1 C21 101(4) . 7_565
C31 Cr1 C21 145.8(5) . 7_565
C30 Cr1 C21 121.9(4) . 7_565
C17 Cr1 C21 41.9(4) 7_565 7_565
C29 Cr1 C21 138.2(5) 7_565 7_565
Co1 Cr1 C23 76.4(4) 7_565 .
C28 Cr1 C23 148.7(13) 7_565 .
C32A Cr1 C23 131.0(19) . .
C32 Cr1 C23 137.9(18) . .
C32B Cr1 C23 147(4) . .
C31 Cr1 C23 89.5(5) . .
C30 Cr1 C23 138.6(4) . .
C17 Cr1 C23 24.6(4) 7_565 .
C29 Cr1 C23 94.1(5) 7_565 .
C21 Cr1 C23 59.9(5) 7_565 .
Co1 Cr1 C27 115.6(3) 7_565 .
C28 Cr1 C27 110.2(10) 7_565 .
C32A Cr1 C27 136(2) . .
C32 Cr1 C27 126.0(19) . .
C32B Cr1 C27 114(4) . .
C31 Cr1 C27 147.1(5) . .
C30 Cr1 C27 93.2(3) . .
C17 Cr1 C27 42.0(4) 7_565 .
C29 Cr1 C27 160.2(4) 7_565 .
C21 Cr1 C27 35.3(4) 7_565 .
C23 Cr1 C27 66.5(4) . .
C22 C22 C17 164.8(11) 7_565 7_565
C22 C22 C23 127.9(6) 7_565 .
C17 C22 C23 37.2(11) 7_565 .
C22 C22 C27 113.3(5) 7_565 .
C17 C22 C27 81.9(12) 7_565 .
C23 C22 C27 118.2(9) . .
C22 C22 C17 8.1(6) 7_565 .
C17 C22 C17 156.8(16) 7_565 .
C23 C22 C17 119.9(9) . .
C27 C22 C17 121.4(9) . .
C22 C22 C27 46.3(4) 7_565 7_565
C17 C22 C27 148.8(13) 7_565 7_565
C23 C22 C27 170.9(8) . 7_565
C27 C22 C27 67.0(8) . 7_565
C17 C22 C27 54.4(6) . 7_565
C22 C22 C23 35.7(4) 7_565 7_565
C17 C22 C23 129.3(12) 7_565 7_565
C23 C22 C23 92.2(9) . 7_565
C27 C22 C23 148.2(8) . 7_565
C17 C22 C23 27.7(6) . 7_565
C27 C22 C23 81.7(6) 7_565 7_565
C22 C22 C21 155.1(4) 7_565 7_565
C17 C22 C21 40.0(10) 7_565 7_565
C23 C22 C21 77.0(7) . 7_565
C27 C22 C21 41.9(6) . 7_565
C17 C22 C21 163.1(8) . 7_565
C27 C22 C21 108.9(6) 7_565 7_565
C23 C22 C21 169.1(7) 7_565 7_565
C22 C22 C18 135.0(4) 7_565 7_565
C17 C22 C18 30.2(10) 7_565 7_565
C23 C22 C18 7.4(7) . 7_565
C27 C22 C18 110.8(7) . 7_565
C17 C22 C18 127.1(9) . 7_565
C27 C22 C18 171.4(6) 7_565 7_565
C23 C22 C18 99.4(5) 7_565 7_565
C21 C22 C18 69.8(6) 7_565 7_565
C22 C22 Cr1 123.7(2) 7_565 .
C17 C22 Cr1 59.8(9) 7_565 .
C23 C22 Cr1 70.0(6) . .
C27 C22 Cr1 70.1(5) . .
C17 C22 Cr1 124.5(6) . .
C27 C22 Cr1 106.7(4) 7_565 .
C23 C22 Cr1 116.7(5) 7_565 .
C21 C22 Cr1 58.4(4) 7_565 .
C18 C22 Cr1 65.1(4) 7_565 .
C18 C23 C17 127(2) 7_565 7_565
C18 C23 C22 157(2) 7_565 .
C17 C23 C22 30.6(8) 7_565 .
C18 C23 C24 36.2(17) 7_565 .
C17 C23 C24 90.5(12) 7_565 .
C22 C23 C24 120.9(10) . .
C18 C23 C22 171(2) 7_565 7_565
C17 C23 C22 47.0(10) 7_565 7_565
C22 C23 C22 16.4(4) . 7_565
C24 C23 C22 137.2(9) . 7_565
C18 C23 C19 26.7(15) 7_565 7_565
C17 C23 C19 100.1(12) 7_565 7_565
C22 C23 C19 130.6(9) . 7_565
C24 C23 C19 9.7(7) . 7_565
C22 C23 C19 147.0(8) 7_565 7_565
C18 C23 Co1 72.3(16) 7_565 7_565
C17 C23 Co1 74.5(9) 7_565 7_565
C22 C23 Co1 89.9(6) . 7_565
C24 C23 Co1 57.0(6) . 7_565
C22 C23 Co1 99.3(5) 7_565 7_565
C19 C23 Co1 61.6(5) 7_565 7_565
C18 C23 Cr1 90.4(16) 7_565 .
C17 C23 Cr1 63.4(8) 7_565 .
C22 C23 Cr1 73.2(6) . .
C24 C23 Cr1 73.4(6) . .
C22 C23 Cr1 81.3(5) 7_565 .
C19 C23 Cr1 79.0(6) 7_565 .
Co1 C23 Cr1 18.25(10) 7_565 .
C18 C23 H23A 83.3 7_565 .
C17 C23 H23A 149.8 7_565 .
C22 C23 H23A 119.2 . .
C24 C23 H23A 119.5 . .
C22 C23 H23A 102.8 7_565 .
C19 C23 H23A 109.9 7_565 .
Co1 C23 H23A 117.4 7_565 .
Cr1 C23 H23A 118.9 . .
C19 C24 C18 125(3) 7_565 7_565
C19 C24 C20 79(2) 7_565 7_565
C18 C24 C20 156.9(17) 7_565 7_565
C19 C24 C23 148(2) 7_565 .
C18 C24 C23 23.6(8) 7_565 .
C20 C24 C23 133.4(14) 7_565 .
C19 C24 C25 93(2) 7_565 .
C18 C24 C25 142.4(16) 7_565 .
C20 C24 C25 14.7(15) 7_565 .
C23 C24 C25 119.1(13) . .
C19 C24 C17 176(2) 7_565 7_565
C18 C24 C17 56.3(9) 7_565 7_565
C20 C24 C17 100.7(12) 7_565 7_565
C23 C24 C17 32.8(6) . 7_565
C25 C24 C17 86.5(12) . 7_565
C19 C24 Co1 110(2) 7_565 7_565
C18 C24 Co1 89.1(9) 7_565 7_565
C20 C24 Co1 81.0(12) 7_565 7_565
C23 C24 Co1 82.2(7) . 7_565
C25 C24 Co1 73.2(9) . 7_565
C17 C24 Co1 73.2(5) 7_565 7_565
C19 C24 C21 131(2) 7_565 7_565
C18 C24 C21 104.5(12) 7_565 7_565
C20 C24 C21 52.4(10) 7_565 7_565
C23 C24 C21 81.0(8) . 7_565
C25 C24 C21 38.3(10) . 7_565
C17 C24 C21 48.2(6) 7_565 7_565
Co1 C24 C21 69.0(5) 7_565 7_565
C19 C24 Cr1 125(2) 7_565 .
C18 C24 Cr1 80.7(9) 7_565 .
C20 C24 Cr1 84.6(12) 7_565 .
C23 C24 Cr1 69.6(6) . .
C25 C24 Cr1 73.8(9) . .
C17 C24 Cr1 57.9(4) 7_565 .
Co1 C24 Cr1 15.33(13) 7_565 .
C21 C24 Cr1 59.6(5) 7_565 .
C19 C24 H24A 31.7 7_565 .
C18 C24 H24A 94.2 7_565 .
C20 C24 H24A 108.3 7_565 .
C23 C24 H24A 117.8 . .
C25 C24 H24A 121.8 . .
C17 C24 H24A 150.1 7_565 .
Co1 C24 H24A 104.0 7_565 .
C21 C24 H24A 159.6 7_565 .
Cr1 C24 H24A 117.2 . .
C20 C25 C21 137(8) 7_565 7_565
C20 C25 C26 168(8) 7_565 .
C21 C25 C26 31.0(8) 7_565 .
C20 C25 C24 52(6) 7_565 .
C21 C25 C24 88.9(17) 7_565 .
C26 C25 C24 118.1(19) . .
C20 C25 C19 30(6) 7_565 7_565
C21 C25 C19 111.5(18) 7_565 7_565
C26 C25 C19 140.9(19) . 7_565
C24 C25 C19 22.8(6) . 7_565
C20 C25 Co1 94(6) 7_565 7_565
C21 C25 Co1 78.2(12) 7_565 7_565
C26 C25 Co1 84.8(11) . 7_565
C24 C25 Co1 61.9(9) . 7_565
C19 C25 Co1 71.6(9) 7_565 7_565
C20 C25 Cr1 108(7) 7_565 .
C21 C25 Cr1 62.8(11) 7_565 .
C26 C25 Cr1 69.0(9) . .
C24 C25 Cr1 69.1(9) . .
C19 C25 Cr1 83.4(10) 7_565 .
Co1 C25 Cr1 16.20(19) 7_565 .
C20 C25 H25A 70.7 7_565 .
C21 C25 H25A 151.2 7_565 .
C26 C25 H25A 120.6 . .
C24 C25 H25A 119.7 . .
C19 C25 H25A 97.2 7_565 .
Co1 C25 H25A 111.0 7_565 .
Cr1 C25 H25A 121.6 . .
C21 C26 C25 56.9(17) 7_565 .
C21 C26 C27 67.7(15) 7_565 .
C25 C26 C27 123.0(14) . .
C21 C26 C20 54.3(16) 7_565 7_565
C25 C26 C20 2.7(17) . 7_565
C27 C26 C20 120.6(12) . 7_565
C21 C26 Cr1 67.5(12) 7_565 .
C25 C26 Cr1 76.4(10) . .
C27 C26 Cr1 71.0(6) . .
C20 C26 Cr1 75.9(9) 7_565 .
C21 C26 Co1 62.8(12) 7_565 7_565
C25 C26 Co1 59.2(10) . 7_565
C27 C26 Co1 85.4(6) . 7_565
C20 C26 Co1 58.8(9) 7_565 7_565
Cr1 C26 Co1 17.57(10) . 7_565
C21 C26 H26A 175.1 7_565 .
C25 C26 H26A 120.4 . .
C27 C26 H26A 115.8 . .
C20 C26 H26A 123.0 7_565 .
Cr1 C26 H26A 116.5 . .
Co1 C26 H26A 120.1 7_565 .
C21 C27 C26 29.7(6) 7_565 .
C21 C27 C22 91.6(8) 7_565 .
C26 C27 C22 120.3(10) . .
C21 C27 C17 61.2(7) 7_565 7_565
C26 C27 C17 89.9(9) . 7_565
C22 C27 C17 30.4(4) . 7_565
C21 C27 C22 111.9(8) 7_565 7_565
C26 C27 C22 140.6(9) . 7_565
C22 C27 C22 20.4(5) . 7_565
C17 C27 C22 50.8(6) 7_565 7_565
C21 C27 C27 158.0(6) 7_565 7_565
C26 C27 C27 172.1(6) . 7_565
C22 C27 C27 66.7(5) . 7_565
C17 C27 C27 97.1(5) 7_565 7_565
C22 C27 C27 46.3(4) 7_565 7_565
C21 C27 Cr1 66.2(6) 7_565 .
C26 C27 Cr1 72.3(6) . .
C22 C27 Cr1 72.9(5) . .
C17 C27 Cr1 60.6(4) 7_565 .
C22 C27 Cr1 83.5(4) 7_565 .
C27 C27 Cr1 108.1(2) 7_565 .
C21 C27 H27A 150.0 7_565 .
C26 C27 H27A 120.6 . .
C22 C27 H27A 118.4 . .
C17 C27 H27A 148.6 7_565 .
C22 C27 H27A 98.1 7_565 .
C27 C27 H27A 51.9 7_565 .
Cr1 C27 H27A 118.8 . .
O7 C30 C30 58.9(4) . 7_565
O7 C30 Cr1 178.1(7) . .
C30 C30 Cr1 121.0(3) 7_565 .
O7 C30 Co1 169.5(6) . 7_565
C30 C30 Co1 129.1(2) 7_565 7_565
Cr1 C30 Co1 9.54(10) . 7_565
C30 O7 C30 62.2(9) . 7_565
C29 C31 O8 90(2) 7_565 .
C29 C31 O6 57(2) 7_565 7_565
O8 C31 O6 33.1(9) . 7_565
C29 C31 Co1 72(2) 7_565 7_565
O8 C31 Co1 159.3(13) . 7_565
O6 C31 Co1 129.0(12) 7_565 7_565
C29 C31 Cr1 90(2) 7_565 .
O8 C31 Cr1 178.8(13) . .
O6 C31 Cr1 146.7(13) 7_565 .
Co1 C31 Cr1 21.31(19) 7_565 .
O6 O8 C31 89(2) 7_565 .
O6 O8 C29 59.8(19) 7_565 7_565
C31 O8 C29 30.3(8) . 7_565
C28 C32 O9 108(5) 7_565 .
C28 C32 O5 46(5) 7_565 7_565
O9 C32 O5 63(2) . 7_565
C28 C32 Co1 88(5) 7_565 7_565
O9 C32 Co1 160(4) . 7_565
O5 C32 Co1 134(3) 7_565 7_565
C28 C32 Cr1 71(4) 7_565 .
O9 C32 Cr1 179(3) . .
O5 C32 Cr1 116(3) 7_565 .
Co1 C32 Cr1 21.5(3) 7_565 .
C32 O9 O5 70(2) . 7_565
C32 O9 C28 24(3) . 7_565
O5 O9 C28 46(2) 7_565 7_565
C28 C32A O9A 109(5) 7_565 .
C28 C32A Co1 84(3) 7_565 7_565
O9A C32A Co1 162(5) . 7_565
C28 C32A O5 33(3) 7_565 7_565
O9A C32A O5 77(3) . 7_565
Co1 C32A O5 116(3) 7_565 7_565
C28 C32A Cr1 69(3) 7_565 .
O9A C32A Cr1 177(5) . .
Co1 C32A Cr1 21.0(4) 7_565 .
O5 C32A Cr1 101(2) 7_565 .
C28 C32A C29 126(4) 7_565 7_565
O9A C32A C29 118(4) . 7_565
Co1 C32A C29 59.1(16) 7_565 7_565
O5 C32A C29 146(4) 7_565 7_565
Cr1 C32A C29 63.1(14) . 7_565
C32A O9A C28 32(3) . 7_565
C28 C32B O5 92(10) 7_565 7_565
C28 C32B O9B 134(10) 7_565 .
O5 C32B O9B 43(3) 7_565 .
C28 C32B Co1 71(10) 7_565 7_565
O5 C32B Co1 163(10) 7_565 7_565
O9B C32B Co1 151(10) . 7_565
C28 C32B Cr1 53(10) 7_565 .
O5 C32B Cr1 144(10) 7_565 .
O9B C32B Cr1 173(10) . .
Co1 C32B Cr1 21.5(5) 7_565 .
O5 O9B C32B 66(7) 7_565 .
O5 O9B C28 60(3) 7_565 7_565
C32B O9B C28 6(9) . 7_565

loop_
_geom_bond_atom_site_label_1
_geom_bond_atom_site_label_2
_geom_bond_distance
_geom_bond_site_symmetry_2
Al1 O4 1.714(5) .
Al1 O4 1.714(5) 7_565
Al1 O2 1.715(5) .
Al1 O2 1.715(5) 7_565
Al1 O3 1.729(5) .
Al1 O3 1.729(5) 7_565
Al1 O1 1.732(5) 7_565
Al1 O1 1.732(5) .
O1 O2 0.850(7) 7_565
O1 C1 1.355(10) .
O1 C5 1.429(11) 7_565
C1 C5 0.181(15) 7_565
C1 O2 1.386(11) 7_565
C1 C7 1.443(13) 7_565
C1 C6 1.473(12) 7_565
C1 C4 1.539(11) .
C1 C3 1.544(11) .
C1 C2 1.548(11) .
C1 C8 1.728(13) 7_565
C2 F11 1.310(14) 7_565
C2 C6 1.314(14) 7_565
C2 F1 1.314(10) .
C2 F2 1.329(11) .
C2 F3 1.338(11) .
C2 C5 1.458(12) 7_565
C2 F18 1.564(12) 7_565
C2 C8 1.779(13) 7_565
C3 F6 1.324(12) .
C3 F4 1.326(10) .
C3 F5 1.332(11) .
C3 F13 1.361(12) 7_565
C3 F12 1.483(15) 7_565
C3 C7 1.498(15) 7_565
C3 C6 1.513(14) 7_565
C3 C5 1.692(13) 7_565
C4 C8 1.220(13) 7_565
C4 F7 1.323(11) .
C4 F9 1.332(12) .
C4 F8 1.333(10) .
C4 C5 1.444(12) 7_565
C4 F15 1.474(16) 7_565
C4 F17 1.507(13) 7_565
C4 C7 1.598(14) 7_565
C4 F16 1.655(14) 7_565
F1 F10 1.304(11) 7_565
F1 F18 1.624(12) 7_565
F1 C6 1.647(13) 7_565
F1 F11 1.778(12) 7_565
F2 F11 0.568(11) 7_565
F2 C6 1.643(14) 7_565
F3 F18 1.102(9) 7_565
F3 C8 1.751(12) 7_565
F4 F13 1.205(10) 7_565
F4 F10 1.722(11) 7_565
F5 F14 1.213(9) 7_565
F5 F13 1.351(11) 7_565
F5 C7 1.467(14) 7_565
F6 F12 0.544(11) 7_565
F6 C6 1.447(16) 7_565
F7 F16 0.470(17) 7_565
F7 C8 1.166(16) 7_565
F7 F17 1.760(14) 7_565
F8 F17 0.861(8) 7_565
F8 C8 1.754(12) 7_565
F9 F15 0.42(2) 7_565
F9 C7 1.444(18) 7_565
O2 O1 0.849(7) 7_565
O2 C5 1.354(10) .
O2 C1 1.386(11) 7_565
C5 C1 0.181(15) 7_565
C5 O1 1.429(11) 7_565
C5 C4 1.444(12) 7_565
C5 C2 1.458(12) 7_565
C5 C6 1.533(12) .
C5 C7 1.541(12) .
C5 C8 1.564(12) .
C5 C3 1.692(13) 7_565
C6 C2 1.314(14) 7_565
C6 F10 1.332(10) .
C6 F11 1.333(12) .
C6 F12 1.368(12) .
C6 F6 1.447(16) 7_565
C6 C1 1.473(12) 7_565
C6 C3 1.513(14) 7_565
C6 F2 1.643(14) 7_565
C6 F1 1.647(13) 7_565
C7 F14 1.339(11) .
C7 F15 1.344(13) .
C7 F13 1.345(10) .
C7 C1 1.443(13) 7_565
C7 F9 1.444(18) 7_565
C7 F5 1.467(14) 7_565
C7 C3 1.498(15) 7_565
C7 C4 1.598(14) 7_565
C8 F7 1.166(17) 7_565
C8 C4 1.220(13) 7_565
C8 F17 1.318(11) .
C8 F16 1.346(12) .
C8 F18 1.355(11) .
C8 C1 1.728(13) 7_565
C8 F3 1.751(12) 7_565
C8 F8 1.755(12) 7_565
C8 C2 1.779(13) 7_565
F10 F1 1.304(11) 7_565
F10 F4 1.722(11) 7_565
F11 F2 0.568(11) 7_565
F11 C2 1.310(14) 7_565
F11 F1 1.778(12) 7_565
F12 F6 0.544(11) 7_565
F12 C3 1.483(16) 7_565
F13 F4 1.205(10) 7_565
F13 F5 1.351(11) 7_565
F13 C3 1.361(12) 7_565
F14 F5 1.213(9) 7_565
F15 F9 0.42(2) 7_565
F15 C4 1.474(16) 7_565
F16 F7 0.470(17) 7_565
F16 C4 1.655(14) 7_565
F17 F8 0.861(8) 7_565
F17 C4 1.507(13) 7_565
F17 F7 1.760(14) 7_565
F18 F3 1.102(9) 7_565
F18 C2 1.564(12) 7_565
F18 F1 1.624(12) 7_565
O3 O3 0.23(4) 7_565
O3 C9 1.349(6) .
C9 O3 1.349(6) 7_565
C9 C11 1.543(11) 7_565
C9 C11 1.543(11) .
C9 C10 1.551(8) .
C9 C10 1.551(8) 7_565
C9 C12 1.556(12) 7_565
C9 C12 1.557(12) .
C10 C10 0.24(3) 7_565
C10 F20 1.173(15) 7_565
C10 F20 1.322(12) .
C10 F19 1.331(7) .
C10 F21 1.346(14) .
C10 F21 1.56(2) 7_565
C11 C12 0.27(2) 7_565
C11 F25 1.103(14) 7_565
C11 F23 1.321(12) .
C11 F24 1.322(13) .
C11 F22 1.350(12) .
C11 F27 1.469(16) 7_565
C11 F26 1.496(15) 7_565
C12 C11 0.27(2) 7_565
C12 F23 1.136(17) 7_565
C12 F25 1.316(12) .
C12 F24 1.319(15) 7_565
C12 F26 1.320(13) .
C12 F27 1.341(13) .
C12 F22 1.589(14) 7_565
F19 C10 1.331(7) 7_565
F20 F21 0.660(12) 7_565
F20 C10 1.173(15) 7_565
F20 F20 1.567(19) 7_565
F21 F20 0.660(12) 7_565
F21 C10 1.56(2) 7_565
F22 F25 0.737(8) 7_565
F22 C12 1.589(14) 7_565
F23 F27 0.497(16) 7_565
F23 C12 1.136(17) 7_565
F23 F26 1.706(13) 7_565
F24 F26 0.955(10) 7_565
F24 C12 1.319(16) 7_565
F24 F25 1.505(11) 7_565
F25 F22 0.737(8) 7_565
F25 C11 1.103(14) 7_565
F25 F24 1.505(11) 7_565
F26 F24 0.955(10) 7_565
F26 C11 1.496(15) 7_565
F26 F23 1.706(13) 7_565
F27 F23 0.497(16) 7_565
F27 C11 1.469(16) 7_565
O4 O4 0.509(16) 7_565
O4 C13 1.361(7) .
C13 O4 1.361(7) 7_565
C13 C14 1.519(10) .
C13 C14 1.519(10) 7_565
C13 C16 1.526(10) 7_565
C13 C16 1.526(10) .
C13 C15 1.581(10) .
C13 C15 1.581(10) 7_565
C14 C14 0.80(2) 7_565
C14 F29 1.233(11) 7_565
C14 F30 1.301(12) .
C14 F28 1.329(9) .
C14 F29 1.417(11) .
C14 C15 1.894(16) 7_565
C14 F33 1.904(15) 7_565
C15 C16 1.285(16) 7_565
C15 F32 1.301(13) .
C15 F33 1.306(12) .
C15 F35 1.320(17) 7_565
C15 F31 1.358(12) .
C15 F30 1.670(16) 7_565
C15 F34 1.789(16) 7_565
C15 C14 1.894(16) 7_565
C16 C15 1.285(16) 7_565
C16 F35 1.337(13) .
C16 F34 1.337(11) .
C16 F36 1.357(11) .
C16 C16 1.50(2) 7_565
C16 F31 1.554(15) 7_565
C16 F32 1.644(16) 7_565
F28 C14 1.329(9) 7_565
F29 F29 0.61(3) 7_565
F29 C14 1.233(11) 7_565
F29 F30 1.721(18) 7_565
F30 F33 0.805(12) 7_565
F30 C15 1.670(16) 7_565
F30 F29 1.721(18) 7_565
F31 F34 0.808(16) 7_565
F31 C16 1.554(15) 7_565
F32 F35 0.551(17) 7_565
F32 C16 1.644(16) 7_565
F33 F30 0.805(12) 7_565
F33 C14 1.904(15) 7_565
F34 F31 0.808(16) 7_565
F34 C15 1.789(16) 7_565
F35 F32 0.551(17) 7_565
F35 C15 1.320(18) 7_565
F36 C16 1.357(11) 7_565
Co1 Cr1 0.6934(16) 7_565
Co1 C32A 1.58(4) 7_565
Co1 C32 1.67(3) 7_565
Co1 C28 1.77(4) .
Co1 C29 1.769(14) .
Co1 C32B 1.82(7) 7_565
Co1 C24 1.822(11) 7_565
Co1 C31 1.862(17) 7_565
Co1 C25 1.98(2) 7_565
Co1 C20 2.04(2) .
Co1 C18 2.050(11) .
Co1 C21 2.069(9) .
C17 C22 0.775(10) 7_565
C17 C23 0.919(15) 7_565
C17 C18 1.413(14) .
C17 C22 1.444(16) .
C17 C21 1.447(14) .
C17 C27 1.515(13) 7_565
C17 C24 1.697(17) 7_565
C17 Cr1 1.975(8) 7_565
C18 C23 0.657(11) 7_565
C18 C24 0.970(17) 7_565
C18 C19 1.424(16) .
C18 C22 2.028(15) 7_565
C18 Cr1 2.307(11) 7_565
C18 H18A 0.9600 .
C19 C24 0.629(12) 7_565
C19 C20 1.28(2) .
C19 C25 1.62(2) 7_565
C19 C23 1.981(17) 7_565
C19 H19A 0.9598 .
C20 C25 0.40(3) 7_565
C20 C24 1.25(3) 7_565
C20 C21 1.46(2) .
C20 C26 1.75(2) 7_565
C20 Cr1 2.47(2) 7_565
C20 H20A 0.9599 .
C21 C26 0.698(12) 7_565
C21 C25 1.14(2) 7_565
C21 C27 1.305(15) 7_565
C21 C24 1.831(18) 7_565
C21 C22 1.952(14) 7_565
C21 Cr1 2.065(10) 7_565
C21 H21A 0.9600 .
C28 C32B 0.19(13) 7_565
C28 C32 0.63(6) 7_565
C28 C32A 0.98(7) 7_565
C28 O5 1.14(4) .
C28 O9B 1.30(3) 7_565
C28 O9 1.48(4) 7_565
C28 O9A 1.74(4) 7_565
C28 Cr1 1.78(3) 7_565
O5 O9B 0.84(5) 7_565
O5 C32B 1.12(10) 7_565
O5 O9 1.40(6) 7_565
O5 C32 1.48(5) 7_565
O5 C32A 1.83(5) 7_565
C29 C31 0.662(13) 7_565
C29 O6 1.137(18) .
C29 O8 1.31(2) 7_565
C29 C32A 1.95(6) 7_565
C29 Cr1 2.004(14) 7_565
O6 O8 0.735(14) 7_565
O6 C31 1.347(18) 7_565
Cr1 Co1 0.6935(16) 7_565
Cr1 C28 1.78(3) 7_565
Cr1 C32A 1.88(3) .
Cr1 C32 1.88(3) .
Cr1 C32B 1.88(3) .
Cr1 C31 1.887(16) .
Cr1 C30 1.897(9) .
Cr1 C17 1.975(8) 7_565
Cr1 C29 2.004(14) 7_565
Cr1 C21 2.064(10) 7_565
Cr1 C23 2.207(11) .
Cr1 C27 2.212(9) .
C22 C22 0.682(17) 7_565
C22 C17 0.775(10) 7_565
C22 C23 1.408(14) .
C22 C27 1.416(12) .
C22 C27 1.799(12) 7_565
C22 C23 1.904(16) 7_565
C22 C21 1.952(14) 7_565
C22 C18 2.028(15) 7_565
C23 C18 0.657(11) 7_565
C23 C17 0.919(15) 7_565
C23 C24 1.420(16) .
C23 C22 1.904(16) 7_565
C23 C19 1.981(17) 7_565
C23 Co1 2.152(11) 7_565
C23 H23A 0.9601 .
C24 C19 0.629(12) 7_565
C24 C18 0.970(17) 7_565
C24 C20 1.25(3) 7_565
C24 C25 1.46(2) .
C24 C17 1.697(17) 7_565
C24 Co1 1.822(11) 7_565
C24 C21 1.831(18) 7_565
C24 H24A 0.9600 .
C25 C20 0.40(3) 7_565
C25 C21 1.14(2) 7_565
C25 C26 1.35(2) .
C25 C19 1.62(2) 7_565
C25 Co1 1.98(2) 7_565
C25 H25A 0.9599 .
C26 C21 0.698(12) 7_565
C26 C27 1.399(16) .
C26 C20 1.75(2) 7_565
C26 Co1 2.293(12) 7_565
C26 H26A 0.9600 .
C27 C21 1.305(15) 7_565
C27 C17 1.515(13) 7_565
C27 C22 1.798(12) 7_565
C27 C27 1.80(2) 7_565
C27 H27A 0.9601 .
C30 O7 1.187(9) .
C30 C30 1.226(18) 7_565
C30 Co1 2.489(9) 7_565
O7 C30 1.187(9) 7_565
C31 C29 0.662(13) 7_565
C31 O8 1.14(2) .
C31 O6 1.347(18) 7_565
C31 Co1 1.862(17) 7_565
O8 O6 0.735(14) 7_565
O8 C29 1.31(2) 7_565
C32 C28 0.63(6) 7_565
C32 O9 1.16(2) .
C32 O5 1.48(5) 7_565
C32 Co1 1.67(3) 7_565
O9 O5 1.40(6) 7_565
O9 C28 1.48(4) 7_565
C32A C28 0.98(7) 7_565
C32A O9A 1.16(3) .
C32A Co1 1.58(3) 7_565
C32A O5 1.83(5) 7_565
C32A C29 1.95(6) 7_565
O9A C28 1.74(4) 7_565
C32B C28 0.19(13) 7_565
C32B O5 1.12(10) 7_565
C32B O9B 1.16(3) .
C32B Co1 1.82(7) 7_565
O9B O5 0.84(5) 7_565
O9B C28 1.30(3) 7_565
